data_4308732
loop_
_publ_author_name
'Nathalie Leclerc-Laronze'
'J\'er\^ome Marrot'
'Gilbert Herv\'e'

_publ_contact_author
;
Pr. G. Herv\'e
Institut Lavoisier, IREM, UMR 8637
Universit\'e de Versailles Saint-Quentin-en-Yvelines
45 Avenue des Etats Unis
78035 Versailles cedex
France
;
_publ_contact_author_email herve@chimie.uvsq.fr
_publ_contact_author_fax '(33) 1 39 25 43 81'
_publ_contact_author_phone '(33) 1 39 25 42 32'
_publ_section_title
;
Cation-Directed Synthesis of Tungstosilicates. 2. Synthesis, Structure, and
Characterization of the Open Wells-Dawson Anion
\a-[{K(H2O)2}(Si2W18O66)]15- and Its Transiton-Metal Derivatives
[{M(H2O)}(\m-H2O)2K(Si2W18O66)]13- and
[{M(H2O)}(\m-H2O)2K{M(H2O)4}(Si2W18O66)]11-
;
_journal_name_full 'Inorganic Chemistry'
_journal_page_first 1275
_journal_page_last 1281
_journal_paper_doi 10.1021/ic0486769
_journal_volume 44
_journal_year 2005
_chemical_formula_sum 'Cu K14 O89.5 Si2 W18'
_chemical_formula_weight 5408.42
_chemical_name_systematic
;
?
;
_space_group_IT_number 2
_symmetry_cell_setting triclinic
_symmetry_space_group_name_Hall '-P 1'
_symmetry_space_group_name_H-M 'P -1'
_atom_sites_solution_hydrogens geom
_atom_sites_solution_primary direct
_atom_sites_solution_secondary difmap
_audit_creation_method SHELXL-97
_cell_angle_alpha 73.9000(10)
_cell_angle_beta 74.9380(10)
_cell_angle_gamma 71.7850(10)
_cell_formula_units_Z 2
_cell_length_a 12.70630(10)
_cell_length_b 18.8700(3)
_cell_length_c 20.0911(2)
_cell_measurement_reflns_used 11363
_cell_measurement_temperature 296(2)
_cell_volume 4316.47(9)
_computing_cell_refinement 'Bruker SMART'
_computing_data_collection 'Bruker SMART'
_computing_data_reduction 'Bruker SAINT'
_computing_molecular_graphics 'Bruker SHELXTL'
_computing_publication_material 'Bruker SHELXTL'
_computing_structure_refinement 'SHELXL-97 (Sheldrick, 1997)'
_computing_structure_solution 'SHELXS-97 (Sheldrick, 1990)'
_diffrn_ambient_temperature 296(2)
_diffrn_detector_area_resol_mean 512x512
_diffrn_measured_fraction_theta_full 0.990
_diffrn_measured_fraction_theta_max 0.990
_diffrn_measurement_device_type 'CCD area detector'
_diffrn_measurement_method 'phi and omega scans'
_diffrn_radiation_monochromator graphite
_diffrn_radiation_source 'fine-focus sealed tube'
_diffrn_radiation_type MoK\a
_diffrn_radiation_wavelength 0.71073
_diffrn_reflns_av_R_equivalents 0.0643
_diffrn_reflns_av_sigmaI/netI 0.1344
_diffrn_reflns_limit_h_max 15
_diffrn_reflns_limit_h_min -15
_diffrn_reflns_limit_k_max 18
_diffrn_reflns_limit_k_min -22
_diffrn_reflns_limit_l_max 23
_diffrn_reflns_limit_l_min -23
_diffrn_reflns_number 23336
_diffrn_reflns_theta_full 25.00
_diffrn_reflns_theta_max 25.00
_diffrn_reflns_theta_min 1.07
_diffrn_standards_decay_% 0
_diffrn_standards_interval_count 0
_diffrn_standards_interval_time 0
_diffrn_standards_number 0
_exptl_absorpt_coefficient_mu 24.937
_exptl_absorpt_correction_T_max 0.6354
_exptl_absorpt_correction_T_min 0.0656
_exptl_absorpt_correction_type multi-scan
_exptl_absorpt_process_details 'SADABS (Sheldrick, 1996)'
_exptl_crystal_colour blue
_exptl_crystal_density_diffrn 4.161
_exptl_crystal_density_meas 0
_exptl_crystal_density_method 'not measured'
_exptl_crystal_description platelet
_exptl_crystal_F_000 4742
_exptl_crystal_size_max 0.24
_exptl_crystal_size_mid 0.04
_exptl_crystal_size_min 0.02
_refine_diff_density_max 3.057
_refine_diff_density_min -3.433
_refine_diff_density_rms 0.515
_refine_ls_extinction_coef 0.000069(8)
_refine_ls_extinction_expression Fc^*^=kFc[1+0.001xFc^2^\l^3^/sin(2\q)]^-1/4^
_refine_ls_extinction_method SHELXL
_refine_ls_goodness_of_fit_ref 0.918
_refine_ls_hydrogen_treatment mixed
_refine_ls_matrix_type full
_refine_ls_number_parameters 1098
_refine_ls_number_reflns 15048
_refine_ls_number_restraints 0
_refine_ls_restrained_S_all 0.918
_refine_ls_R_factor_all 0.0981
_refine_ls_R_factor_gt 0.0565
_refine_ls_shift/su_max 0.001
_refine_ls_shift/su_mean 0.000
_refine_ls_structure_factor_coef Fsqd
_refine_ls_weighting_details 'calc w=1/[\s^2^(Fo^2^)+(0.0165P)^2^+0.0000P] where P=(Fo^2^+2Fc^2^)/3'
_refine_ls_weighting_scheme calc
_refine_ls_wR_factor_gt 0.1109
_refine_ls_wR_factor_ref 0.1242
_reflns_number_gt 9454
_reflns_number_total 15048
_reflns_threshold_expression >2sigma(I)
_cod_data_source_file ic0486769si20040929_110920_4.cif
_cod_data_source_block 1Cu-K
_cod_depositor_comments
;
The following automatic conversions were performed:
'_symmetry_cell_setting' value 'Triclinic' changed to 'triclinic'
according to '/home/saulius/struct/CIF-dictionaries/cif_core.dic'
dictionary named 'cif_core.dic' version 2.4.1 from 2010-06-29.

Automatic conversion script
Id: cif_fix_enum 1527 2010-12-29 10:47:43Z saulius 
;
_cod_original_formula_sum 'Cu K14 O89.50 Si2 W18'
_cod_database_code 4308732

loop_
_symmetry_equiv_pos_as_xyz
'x, y, z'
'-x, -y, -z'

loop_
_atom_site_label
_atom_site_type_symbol
_atom_site_fract_x
_atom_site_fract_y
_atom_site_fract_z
_atom_site_U_iso_or_equiv
_atom_site_adp_type
_atom_site_occupancy
_atom_site_symmetry_multiplicity
_atom_site_calc_flag
_atom_site_refinement_flags
_atom_site_disorder_assembly
_atom_site_disorder_group
W1 W 0.68094(8) 0.71475(5) 0.09390(4) 0.0203(2) Uani 1 1 d . . .
W2 W 0.65500(8) 0.75707(5) 0.25004(5) 0.0222(2) Uani 1 1 d . . .
W3 W 0.90995(8) 0.66849(5) 0.16891(4) 0.0197(2) Uani 1 1 d . . .
W4 W 0.96187(7) 0.46487(5) 0.16477(4) 0.0187(2) Uani 1 1 d . . .
W5 W 0.92954(7) 0.51213(6) 0.33696(4) 0.0194(2) Uani 1 1 d . . .
W6 W 0.68250(8) 0.59844(6) 0.41239(4) 0.0212(2) Uani 1 1 d . . .
W7 W 0.43360(8) 0.64783(6) 0.32682(4) 0.0211(2) Uani 1 1 d . . .
W8 W 0.45871(8) 0.60411(6) 0.17768(4) 0.0202(2) Uani 1 1 d . . .
W9 W 0.74033(8) 0.50999(5) 0.08904(4) 0.0185(2) Uani 1 1 d . . .
W10 W -0.00184(8) 0.26238(5) 0.17666(4) 0.0201(2) Uani 1 1 d . . .
W11 W 0.00720(8) 0.15508(6) 0.35989(5) 0.0220(2) Uani 1 1 d . . .
W12 W 0.79007(8) 0.09207(6) 0.45570(5) 0.0241(2) Uani 1 1 d . . .
W13 W 0.52622(8) 0.14576(6) 0.38503(5) 0.0271(2) Uani 1 1 d . . .
W14 W 0.51683(8) 0.24518(6) 0.22467(5) 0.0243(2) Uani 1 1 d . . .
W15 W 0.76824(8) 0.30734(5) 0.10994(4) 0.0206(2) Uani 1 1 d . . .
W16 W 0.77903(8) 0.10306(6) 0.15026(5) 0.0242(2) Uani 1 1 d . . .
W17 W 0.01296(8) 0.05610(6) 0.21856(5) 0.0245(2) Uani 1 1 d . . .
W18 W 0.78302(8) 0.00092(6) 0.31607(5) 0.0255(2) Uani 1 1 d . . .
Cu1 Cu 0.7778(2) 0.26915(17) 0.41783(14) 0.0287(7) Uani 1 1 d . . .
Si1 Si 0.7052(5) 0.5686(4) 0.2452(3) 0.0181(14) Uani 1 1 d . . .
Si2 Si 0.7739(5) 0.1925(4) 0.2795(3) 0.0181(14) Uani 1 1 d . . .
O1 O 0.6603(12) 0.7700(8) 0.0108(7) 0.022(2) Uani 1 1 d . . .
O2 O 0.5522(12) 0.6829(9) 0.1274(7) 0.029(3) Uani 1 1 d . . .
O3 O 0.6406(13) 0.7899(8) 0.1467(7) 0.024(4) Uani 1 1 d . . .
O4 O 0.8381(12) 0.7109(8) 0.0857(7) 0.024(3) Uani 1 1 d . . .
O5 O 0.7445(12) 0.6127(9) 0.0680(7) 0.023(4) Uani 1 1 d . . .
O6 O 0.7306(12) 0.6492(8) 0.2020(7) 0.022(2) Uani 1 1 d . . .
O7 O 0.6151(14) 0.8500(9) 0.2654(8) 0.035(4) Uani 1 1 d . . .
O8 O 0.5202(12) 0.7342(8) 0.2700(7) 0.023(4) Uani 1 1 d . . .
O9 O 0.7009(11) 0.6956(9) 0.3319(7) 0.025(4) Uani 1 1 d . . .
O10 O 0.8156(12) 0.7557(9) 0.2047(7) 0.024(3) Uani 1 1 d . . .
O11 O 1.0326(12) 0.6941(8) 0.1329(7) 0.028(3) Uani 1 1 d . . .
O12 O 0.9398(13) 0.6098(9) 0.2555(7) 0.027(4) Uani 1 1 d . . .
O13 O 0.9506(13) 0.5728(8) 0.1389(7) 0.025(4) Uani 1 1 d . . .
O14 O 0.9675(12) 0.4684(8) 0.2546(7) 0.020(3) Uani 1 1 d . . .
O15 O 0.9018(11) 0.4769(8) 0.0831(6) 0.018(3) Uani 1 1 d . . .
O16 O 1.1032(12) 0.4376(9) 0.1258(7) 0.029(3) Uani 1 1 d . . .
O17 O 0.9410(12) 0.3656(9) 0.1975(7) 0.024(3) Uani 1 1 d . . .
O18 O 0.7723(11) 0.5050(8) 0.1966(7) 0.019(3) Uani 1 1 d . . .
O19 O 0.9015(11) 0.4291(8) 0.3915(7) 0.020(3) Uani 1 1 d . . .
O20 O 1.0629(12) 0.5037(9) 0.3502(7) 0.024(4) Uani 1 1 d . . .
O21 O 0.8427(12) 0.5818(8) 0.3988(7) 0.023(4) Uani 1 1 d . . .
O22 O 0.7537(11) 0.5455(8) 0.3188(6) 0.013(3) Uani 1 1 d . . .
O23 O 0.6479(13) 0.6526(10) 0.4741(7) 0.032(4) Uani 1 1 d . . .
O24 O 0.6772(12) 0.5073(9) 0.4655(7) 0.024(3) Uani 1 1 d . . .
O25 O 0.5423(11) 0.6207(8) 0.3856(7) 0.018(2) Uani 1 1 d . . .
O26 O 0.3311(12) 0.7176(8) 0.3671(7) 0.021(3) Uani 1 1 d . . .
O27 O 0.3804(12) 0.5675(8) 0.3630(7) 0.023(4) Uani 1 1 d . . .
O28 O 0.3805(12) 0.6713(9) 0.2402(7) 0.025(4) Uani 1 1 d . . .
O29 O 0.5703(12) 0.5796(8) 0.2601(7) 0.019(3) Uani 1 1 d . . .
O30 O 0.3732(12) 0.6388(9) 0.1172(7) 0.026(4) Uani 1 1 d . . .
O31 O 0.4104(12) 0.5252(8) 0.2307(7) 0.023(4) Uani 1 1 d . . .
O32 O 0.5882(12) 0.5358(8) 0.1322(7) 0.020(2) Uani 1 1 d . . .
O33 O 0.7367(13) 0.5050(9) 0.0070(8) 0.030(4) Uani 1 1 d . . .
O34 O 0.7362(11) 0.4032(8) 0.1309(7) 0.018(2) Uani 1 1 d . . .
O35 O 0.1274(13) 0.2772(8) 0.1306(7) 0.028(4) Uani 1 1 d . . .
O36 O 0.0221(12) 0.1620(8) 0.1703(7) 0.023(4) Uani 1 1 d . . .
O37 O -0.0738(12) 0.3010(8) 0.0966(7) 0.020(2) Uani 1 1 d . . .
O38 O 0.0177(12) 0.2281(9) 0.2700(7) 0.025(4) Uani 1 1 d . . .
O39 O -0.1846(12) 0.2597(8) 0.2193(7) 0.020(3) Uani 1 1 d . . .
O40 O 0.1413(12) 0.1330(9) 0.3723(7) 0.030(4) Uani 1 1 d . . .
O41 O -0.0580(13) 0.2302(9) 0.4065(7) 0.030(4) Uani 1 1 d . . .
O42 O -0.0465(13) 0.0807(9) 0.4353(7) 0.027(4) Uani 1 1 d . . .
O43 O 0.0285(12) 0.0832(9) 0.2983(7) 0.026(4) Uani 1 1 d . . .
O44 O -0.1765(12) 0.1778(9) 0.3503(7) 0.025(3) Uani 1 1 d . . .
O45 O 0.7834(13) 0.0228(9) 0.5329(7) 0.034(4) Uani 1 1 d . . .
O46 O 0.7659(13) 0.1737(9) 0.4905(7) 0.028(4) Uani 1 1 d . . .
O47 O 0.6425(14) 0.1191(10) 0.4370(7) 0.036(5) Uani 1 1 d . . .
O48 O 0.8228(12) 0.0224(8) 0.3896(7) 0.023(4) Uani 1 1 d . . .
O49 O 0.4411(16) 0.0879(11) 0.4357(8) 0.051(6) Uani 1 1 d . . .
O50 O 0.4658(12) 0.1696(9) 0.3008(7) 0.030(4) Uani 1 1 d . . .
O51 O 0.6370(12) 0.0597(8) 0.3392(7) 0.028(3) Uani 1 1 d . . .
O52 O 0.6376(12) 0.2108(9) 0.2978(7) 0.027(4) Uani 1 1 d . . .
O53 O 0.4639(15) 0.2315(10) 0.4139(7) 0.041(5) Uani 1 1 d . . .
O54 O 0.4463(14) 0.3269(10) 0.2602(7) 0.038(5) Uani 1 1 d . . .
O55 O 0.4287(14) 0.2492(10) 0.1700(8) 0.037(4) Uani 1 1 d . . .
O56 O 0.6295(13) 0.2912(8) 0.1561(8) 0.028(4) Uani 1 1 d . . .
O57 O 0.6362(12) 0.1549(8) 0.1849(6) 0.021(4) Uani 1 1 d . . .
O58 O 0.7543(12) 0.3380(9) 0.0244(7) 0.025(3) Uani 1 1 d . . .
O59 O 0.8112(12) 0.1974(8) 0.1078(6) 0.016(3) Uani 1 1 d . . .
O60 O 0.7657(15) 0.0767(9) 0.0782(8) 0.036(4) Uani 1 1 d . . .
O61 O 0.7684(13) 0.0107(9) 0.2174(8) 0.029(4) Uani 1 1 d . . .
O62 O 0.9462(13) 0.0585(9) 0.1446(7) 0.029(4) Uani 1 1 d . . .
O63 O 0.8228(13) 0.1142(9) 0.2497(8) 0.033(3) Uani 1 1 d . . .
O64 O 0.1502(13) 0.0044(9) 0.1890(7) 0.030(4) Uani 1 1 d . . .
O65 O -0.0474(13) -0.0234(9) 0.2745(8) 0.031(4) Uani 1 1 d . . .
O66 O 0.7750(14) -0.0917(9) 0.3509(8) 0.033(4) Uani 1 1 d . . .
O67 O 0.7933(13) 0.3589(9) 0.3354(8) 0.031(4) Uani 1 1 d . . .
O68 O 0.7688(15) 0.3372(10) 0.4936(8) 0.039(4) Uani 1 1 d . . .
O69 O 0.6104(13) 0.3053(9) 0.4226(8) 0.033(3) Uani 1 1 d . . .
K1 K 0.6015(5) 0.4068(4) 0.2686(3) 0.0436(15) Uani 1 1 d . . .
K2 K 0.0422(4) 0.3864(3) 0.0012(2) 0.0302(13) Uani 1 1 d . . .
K3 K 0.3058(5) 0.3438(3) 0.0774(3) 0.0365(14) Uani 1 1 d . . .
K4 K 0.2532(4) 0.5175(3) 0.3255(2) 0.0203(11) Uani 1 1 d . . .
K5 K 0.2285(5) 0.5574(4) 0.1121(3) 0.0417(15) Uani 1 1 d . . .
K6 K 0.0635(7) -0.0622(4) 0.4026(4) 0.069(2) Uani 1 1 d . . .
K7 K 0.3560(7) 0.0397(5) 0.3438(4) 0.081(2) Uani 1 1 d . . .
K8 K 0.5470(9) 0.2130(6) 0.5754(5) 0.031(3) Uani 0.50 1 d P . .
K9 K 1.1762(10) 0.7893(6) 0.0460(4) 0.108(4) Uani 1 1 d . . .
K10 K 0.727(2) -0.2193(14) 0.4807(13) 0.139(10) Uani 0.50 1 d P . .
K11 K 0.7357(16) 0.8805(10) -0.0917(10) 0.108(7) Uani 0.50 1 d P . .
K12 K 0.8816(19) 0.7425(12) 0.3548(12) 0.123(8) Uani 0.50 1 d P . .
K13 K 0.0549(17) 0.4078(12) 0.5018(10) 0.105(6) Uani 0.50 1 d P . .
K14 K 0.5098(17) 0.1305(13) 0.0850(11) 0.111(7) Uani 0.50 1 d P . .
K15 K 0.942(3) 0.8277(15) -0.0108(11) 0.157(11) Uani 0.50 1 d P . .
K16 K 0.804(2) -0.1112(11) 0.4944(8) 0.132(11) Uani 0.50 1 d P . .
K17 K 0.387(2) -0.0004(18) 0.1587(16) 0.173(12) Uani 0.50 1 d P . .
K18 K 0.177(2) 0.3098(16) 0.2823(13) 0.157(10) Uiso 0.50 1 d P . .
K19 K 0.806(5) -0.088(3) 0.127(3) 0.33(3) Uiso 0.50 1 d P . .
K20 K 0.355(3) 0.194(2) 0.5771(18) 0.216(15) Uiso 0.50 1 d P . .
O1W O 0.1680(14) 0.5425(11) 0.4410(8) 0.040(5) Uani 1 1 d . . .
O2W O 0.5469(14) 0.4450(10) 0.4177(10) 0.047(5) Uani 1 1 d . . .
O3W O 0.5327(15) 1.0079(10) 0.2367(10) 0.053(5) Uani 1 1 d . . .
O4W O 0.1515(15) 0.6286(12) 0.2582(11) 0.069(7) Uani 1 1 d . . .
O5W O 0.480(2) 0.0793(15) 0.5863(11) 0.086(8) Uani 1 1 d . . .
O6W O 0.290(2) 0.1376(17) 0.2226(14) 0.120(11) Uani 1 1 d . . .
O7W O 0.563(5) 0.270(3) 0.014(3) 0.11(2) Uani 0.50 1 d P . .
O8W O 0.863(3) -0.019(2) -0.0181(17) 0.153(13) Uiso 1 1 d . . .
O9W O 0.062(3) 0.3075(17) 0.440(2) 0.148(17) Uani 1 1 d . . .
O10W O 0.360(3) 0.8459(18) 0.1867(16) 0.150(14) Uani 1 1 d . . .
O11W O 1.159(4) 0.786(2) 0.197(2) 0.21(2) Uani 1 1 d . . .
O12W O 0.913(7) -0.120(5) 0.168(4) 0.06(2) Uiso 0.25 1 d P . .
O13W O 0.449(3) 0.460(2) 0.077(2) 0.182(18) Uani 1 1 d . . .
O14W O 0.6486(14) 0.6059(9) 0.6184(8) 0.038(4) Uani 1 1 d . . .
O15W O 0.111(4) 0.793(3) 0.363(2) 0.070(13) Uiso 0.50 1 d P . .
O16W O 0.380(4) 0.822(2) 0.046(2) 0.079(14) Uani 0.50 1 d P . .
O17W O -0.0069(16) 0.2869(10) 0.5004(10) 0.035(5) Uani 1 1 d . . .
O18W O 0.950(10) -0.157(7) 0.458(6) 0.58(8) Uiso 1 1 d . . .
O19W O 0.2501(13) 0.4424(10) 0.2414(8) 0.034(4) Uani 1 1 d . . .
O20W O 0.963(6) 0.843(4) 0.223(3) 0.13(2) Uiso 0.50 1 d P . .
O21W O 0.532(10) 0.949(6) 0.111(5) 0.10(3) Uiso 0.25 1 d P . .
O22W O 0.307(4) -0.086(2) 0.316(2) 0.189(16) Uiso 1 1 d . . .
O23W O 0.526(3) 0.329(2) 0.0243(19) 0.150(14) Uiso 1 1 d . . .
O24W O 0.782(6) -0.260(4) 0.591(3) 0.15(2) Uiso 0.50 1 d P . .
O25W O 0.366(12) 1.052(7) -0.070(7) 0.32(7) Uiso 0.50 1 d P . .

loop_
_atom_site_aniso_label
_atom_site_aniso_U_11
_atom_site_aniso_U_22
_atom_site_aniso_U_33
_atom_site_aniso_U_23
_atom_site_aniso_U_13
_atom_site_aniso_U_12
W1 0.0186(5) 0.0200(6) 0.0200(4) -0.0017(4) -0.0014(4) -0.0060(4)
W2 0.0194(5) 0.0216(6) 0.0246(5) -0.0071(4) 0.0002(4) -0.0056(4)
W3 0.0162(5) 0.0198(6) 0.0227(5) -0.0041(4) -0.0003(4) -0.0074(4)
W4 0.0151(5) 0.0196(5) 0.0206(4) -0.0047(4) -0.0004(4) -0.0053(4)
W5 0.0140(5) 0.0250(6) 0.0204(4) -0.0043(4) -0.0040(4) -0.0066(4)
W6 0.0166(5) 0.0290(6) 0.0191(4) -0.0070(4) -0.0025(4) -0.0065(4)
W7 0.0138(5) 0.0292(6) 0.0201(4) -0.0071(4) -0.0007(4) -0.0059(4)
W8 0.0153(5) 0.0256(6) 0.0198(4) -0.0038(4) -0.0025(4) -0.0071(4)
W9 0.0182(5) 0.0204(5) 0.0166(4) -0.0036(4) -0.0016(4) -0.0063(4)
W10 0.0173(5) 0.0202(6) 0.0204(4) -0.0017(4) -0.0013(4) -0.0058(4)
W11 0.0194(5) 0.0230(6) 0.0220(5) -0.0020(4) -0.0057(4) -0.0044(4)
W12 0.0236(5) 0.0242(6) 0.0215(5) 0.0007(4) -0.0045(4) -0.0067(4)
W13 0.0190(5) 0.0306(6) 0.0273(5) 0.0012(5) -0.0014(4) -0.0094(4)
W14 0.0194(5) 0.0252(6) 0.0268(5) 0.0005(4) -0.0069(4) -0.0070(4)
W15 0.0222(5) 0.0201(6) 0.0194(4) -0.0007(4) -0.0046(4) -0.0077(4)
W16 0.0285(6) 0.0213(6) 0.0244(5) -0.0038(4) -0.0060(4) -0.0087(4)
W17 0.0220(5) 0.0216(6) 0.0283(5) -0.0072(4) -0.0020(4) -0.0043(4)
W18 0.0283(6) 0.0200(6) 0.0270(5) 0.0007(4) -0.0056(5) -0.0091(4)
Cu1 0.0261(17) 0.0271(18) 0.0322(15) -0.0067(14) -0.0047(14) -0.0063(13)
Si1 0.016(3) 0.023(4) 0.019(3) -0.007(3) -0.004(3) -0.008(3)
Si2 0.021(3) 0.017(4) 0.014(3) 0.002(3) -0.004(3) -0.008(3)
O1 0.022(6) 0.015(6) 0.029(6) -0.009(5) -0.004(5) -0.003(5)
O2 0.010(6) 0.044(8) 0.028(6) -0.004(6) 0.010(5) -0.016(5)
O3 0.040(10) 0.020(9) 0.018(7) -0.007(7) -0.011(8) -0.010(7)
O4 0.023(6) 0.027(7) 0.019(5) -0.003(5) 0.005(5) -0.010(5)
O5 0.012(8) 0.038(11) 0.020(7) -0.003(7) 0.000(7) -0.012(7)
O6 0.022(6) 0.015(6) 0.029(6) -0.009(5) -0.004(5) -0.003(5)
O7 0.045(11) 0.020(10) 0.034(9) -0.010(8) -0.009(9) 0.005(8)
O8 0.026(9) 0.018(9) 0.029(8) -0.012(7) -0.007(7) -0.002(7)
O9 0.006(8) 0.034(10) 0.036(9) -0.019(8) 0.007(7) -0.006(7)
O10 0.023(6) 0.027(7) 0.019(5) -0.003(5) 0.005(5) -0.010(5)
O11 0.015(6) 0.016(6) 0.038(6) -0.001(5) 0.010(5) 0.000(5)
O12 0.028(10) 0.028(10) 0.023(8) -0.001(7) 0.003(7) -0.016(8)
O13 0.026(9) 0.023(10) 0.030(8) -0.010(7) -0.002(8) -0.009(7)
O14 0.018(8) 0.019(9) 0.029(8) -0.010(7) -0.006(7) -0.007(7)
O15 0.010(8) 0.026(9) 0.012(7) -0.005(7) 0.004(6) -0.002(6)
O16 0.010(6) 0.044(8) 0.028(6) -0.004(6) 0.010(5) -0.016(5)
O17 0.019(6) 0.033(7) 0.023(5) -0.006(5) -0.007(5) -0.006(5)
O18 0.013(8) 0.030(10) 0.022(7) -0.012(7) -0.001(7) -0.011(7)
O19 0.014(8) 0.020(9) 0.019(7) 0.003(7) -0.003(7) -0.002(7)
O20 0.012(8) 0.043(11) 0.019(7) -0.011(7) -0.001(7) -0.006(7)
O21 0.022(9) 0.029(10) 0.028(8) -0.020(7) 0.002(7) -0.015(7)
O22 0.016(8) 0.014(8) 0.008(6) 0.002(6) -0.004(6) -0.006(6)
O23 0.017(9) 0.061(13) 0.025(8) -0.024(8) 0.000(7) -0.010(8)
O24 0.019(6) 0.033(7) 0.023(5) -0.006(5) -0.007(5) -0.006(5)
O25 0.010(5) 0.025(7) 0.020(5) -0.004(5) 0.002(5) -0.012(5)
O26 0.020(9) 0.020(9) 0.020(7) 0.003(7) -0.004(7) -0.007(7)
O27 0.017(8) 0.017(9) 0.030(8) 0.000(7) -0.004(7) -0.004(7)
O28 0.012(8) 0.030(10) 0.032(8) 0.002(8) -0.002(7) -0.010(7)
O29 0.018(8) 0.011(8) 0.029(8) -0.002(7) 0.002(7) -0.011(6)
O30 0.013(8) 0.043(11) 0.021(8) -0.001(8) -0.001(7) -0.010(7)
O31 0.023(9) 0.022(9) 0.018(7) -0.003(7) 0.000(7) -0.004(7)
O32 0.030(7) 0.016(6) 0.020(5) -0.005(5) -0.001(5) -0.015(5)
O33 0.025(9) 0.027(10) 0.040(9) -0.012(8) -0.001(8) -0.012(7)
O34 0.010(5) 0.025(7) 0.020(5) -0.004(5) 0.002(5) -0.012(5)
O35 0.031(10) 0.011(9) 0.034(9) -0.011(7) 0.003(8) 0.004(7)
O36 0.021(9) 0.015(9) 0.034(8) -0.009(7) 0.003(7) -0.011(7)
O37 0.030(7) 0.016(6) 0.020(5) -0.005(5) -0.001(5) -0.015(5)
O38 0.024(9) 0.024(10) 0.026(8) -0.005(7) -0.002(7) -0.006(7)
O39 0.020(9) 0.006(8) 0.024(8) 0.004(7) 0.001(7) -0.003(6)
O40 0.014(9) 0.048(12) 0.031(9) -0.012(8) -0.008(7) -0.006(8)
O41 0.021(9) 0.045(12) 0.021(8) 0.001(8) -0.007(7) -0.010(8)
O42 0.030(10) 0.031(10) 0.020(8) -0.005(7) -0.009(8) -0.006(8)
O43 0.011(8) 0.034(10) 0.024(8) 0.009(7) -0.007(7) -0.003(7)
O44 0.019(6) 0.031(7) 0.032(6) -0.017(5) -0.007(5) -0.008(5)
O45 0.020(9) 0.041(12) 0.033(9) -0.001(8) 0.008(8) -0.013(8)
O46 0.030(10) 0.033(11) 0.024(8) 0.000(8) -0.011(8) -0.013(8)
O47 0.029(10) 0.066(13) 0.018(8) -0.005(8) 0.006(8) -0.028(9)
O48 0.022(9) 0.024(10) 0.021(7) 0.004(7) -0.005(7) -0.010(7)
O49 0.052(13) 0.063(14) 0.039(10) 0.030(10) -0.022(10) -0.040(11)
O50 0.013(8) 0.044(11) 0.034(9) -0.002(8) -0.006(7) -0.015(8)
O51 0.015(6) 0.016(6) 0.038(6) -0.001(5) 0.010(5) 0.000(5)
O52 0.022(9) 0.049(12) 0.014(7) -0.010(8) 0.004(7) -0.019(8)
O53 0.049(12) 0.039(12) 0.018(8) -0.003(8) 0.006(8) 0.001(9)
O54 0.030(10) 0.041(12) 0.021(8) -0.005(8) 0.006(8) 0.013(8)
O55 0.040(11) 0.040(12) 0.035(9) 0.005(9) -0.022(9) -0.016(9)
O56 0.025(9) 0.011(9) 0.046(9) -0.007(8) -0.005(8) -0.001(7)
O57 0.017(8) 0.021(9) 0.010(7) 0.008(6) 0.001(6) 0.003(7)
O58 0.019(6) 0.031(7) 0.032(6) -0.017(5) -0.007(5) -0.008(5)
O59 0.024(9) 0.012(8) 0.014(7) -0.008(6) 0.007(7) -0.014(7)
O60 0.055(12) 0.032(11) 0.032(9) -0.012(8) -0.003(9) -0.025(9)
O61 0.023(9) 0.027(10) 0.038(9) -0.017(8) 0.008(8) -0.011(7)
O62 0.028(10) 0.022(10) 0.031(8) -0.007(8) 0.002(8) -0.001(7)
O63 0.021(7) 0.023(7) 0.047(7) -0.005(6) -0.004(6) 0.003(5)
O64 0.026(10) 0.020(10) 0.029(8) -0.005(8) 0.000(8) 0.011(7)
O65 0.024(10) 0.026(10) 0.040(9) -0.004(8) -0.003(8) -0.005(8)
O66 0.044(11) 0.021(10) 0.036(9) 0.001(8) -0.012(9) -0.014(8)
O67 0.022(9) 0.026(10) 0.045(9) -0.006(8) -0.003(8) -0.013(7)
O68 0.041(11) 0.039(12) 0.028(9) -0.004(8) 0.000(8) -0.007(9)
O69 0.021(7) 0.023(7) 0.047(7) -0.005(6) -0.004(6) 0.003(5)
K1 0.045(4) 0.039(4) 0.045(3) -0.001(3) -0.009(3) -0.015(3)
K2 0.027(3) 0.032(3) 0.026(3) -0.008(2) 0.010(2) -0.010(2)
K3 0.026(3) 0.040(4) 0.039(3) 0.000(3) -0.015(3) -0.001(3)
K4 0.013(2) 0.029(3) 0.019(2) -0.001(2) -0.003(2) -0.008(2)
K5 0.045(4) 0.043(4) 0.038(3) -0.009(3) -0.006(3) -0.015(3)
K6 0.079(6) 0.055(5) 0.076(5) -0.019(4) -0.037(5) -0.001(4)
K7 0.052(5) 0.087(7) 0.095(6) -0.022(5) 0.008(5) -0.020(4)
K8 0.025(6) 0.033(7) 0.044(6) -0.032(5) 0.025(5) -0.024(5)
K9 0.167(11) 0.115(9) 0.064(5) -0.023(5) 0.012(6) -0.092(8)
K10 0.104(17) 0.15(2) 0.19(2) -0.084(18) 0.057(17) -0.100(17)
K11 0.082(14) 0.060(12) 0.123(14) 0.034(11) 0.023(12) -0.021(10)
K12 0.113(17) 0.099(16) 0.19(2) -0.087(15) 0.023(16) -0.062(13)
K13 0.090(15) 0.114(18) 0.124(15) -0.027(14) -0.033(13) -0.034(12)
K14 0.087(15) 0.129(19) 0.126(15) -0.041(14) -0.050(14) -0.003(12)
K15 0.23(3) 0.12(2) 0.101(14) -0.008(15) 0.020(18) -0.09(2)
K16 0.33(3) 0.065(13) 0.054(9) 0.045(9) -0.106(15) -0.124(18)
K17 0.14(3) 0.20(3) 0.23(3) -0.06(2) -0.09(2) -0.05(2)
O1W 0.027(10) 0.070(14) 0.032(9) -0.028(9) 0.012(8) -0.024(9)
O2W 0.025(10) 0.031(12) 0.093(14) -0.030(11) -0.020(10) 0.004(8)
O3W 0.039(12) 0.036(12) 0.082(13) 0.017(11) -0.038(11) -0.013(9)
O4W 0.025(11) 0.055(15) 0.099(16) 0.039(13) -0.024(12) -0.008(10)
O5W 0.09(2) 0.10(2) 0.069(14) 0.015(14) -0.021(14) -0.054(16)
O6W 0.08(2) 0.14(3) 0.13(2) 0.03(2) -0.020(19) -0.055(19)
O7W 0.15(6) 0.08(4) 0.14(5) -0.02(4) -0.03(4) -0.08(4)
O9W 0.12(3) 0.09(2) 0.30(4) -0.14(3) -0.17(3) 0.071(19)
O10W 0.11(3) 0.12(3) 0.17(3) 0.09(2) -0.09(2) -0.02(2)
O11W 0.34(6) 0.10(3) 0.27(4) 0.05(3) -0.25(5) -0.09(3)
O13W 0.08(2) 0.26(5) 0.25(4) -0.18(4) -0.09(3) 0.05(2)
O14W 0.039(11) 0.029(11) 0.035(9) 0.000(8) -0.014(9) 0.006(8)
O16W 0.07(3) 0.04(3) 0.12(4) 0.01(3) -0.05(3) 0.01(2)
O17W 0.040(13) 0.019(10) 0.063(12) -0.022(10) -0.027(10) -0.004(9)
O19W 0.023(10) 0.044(12) 0.038(9) -0.020(9) 0.008(8) -0.012(8)

loop_
_atom_type_symbol
_atom_type_description
_atom_type_scat_dispersion_real
_atom_type_scat_dispersion_imag
_atom_type_scat_source
O O 0.0106 0.0060 'International Tables Vol C Tables 4.2.6.8 and 6.1.1.4'
Si Si 0.0817 0.0704 'International Tables Vol C Tables 4.2.6.8 and 6.1.1.4'
Cu Cu 0.3201 1.2651 'International Tables Vol C Tables 4.2.6.8 and 6.1.1.4'
W W -0.8490 6.8722 'International Tables Vol C Tables 4.2.6.8 and 6.1.1.4'
K K 0.2009 0.2494 'International Tables Vol C Tables 4.2.6.8 and 6.1.1.4'

loop_
_geom_angle_atom_site_label_1
_geom_angle_atom_site_label_2
_geom_angle_atom_site_label_3
_geom_angle
_geom_angle_site_symmetry_1
_geom_angle_site_symmetry_3
_geom_angle_publ_flag
O1 W1 O2 102.2(6) . . ?
O1 W1 O3 101.4(6) . . ?
O2 W1 O3 96.4(7) . . ?
O1 W1 O4 99.1(6) . . ?
O2 W1 O4 156.6(6) . . ?
O3 W1 O4 88.7(6) . . ?
O1 W1 O5 98.3(6) . . ?
O2 W1 O5 83.6(6) . . ?
O3 W1 O5 159.9(6) . . ?
O4 W1 O5 83.9(6) . . ?
O1 W1 O6 171.5(6) . . ?
O2 W1 O6 86.2(6) . . ?
O3 W1 O6 75.6(5) . . ?
O4 W1 O6 73.0(5) . . ?
O5 W1 O6 84.3(5) . . ?
O1 W1 K2 85.4(5) . 2_665 ?
O2 W1 K2 128.0(5) . 2_665 ?
O3 W1 K2 132.9(5) . 2_665 ?
O4 W1 K2 44.4(4) . 2_665 ?
O5 W1 K2 44.6(4) . 2_665 ?
O6 W1 K2 90.8(4) . 2_665 ?
O1 W1 K3 49.2(5) . 2_665 ?
O2 W1 K3 86.2(5) . 2_665 ?
O3 W1 K3 150.0(4) . 2_665 ?
O4 W1 K3 100.7(4) . 2_665 ?
O5 W1 K3 50.1(4) . 2_665 ?
O6 W1 K3 134.4(4) . 2_665 ?
K2 W1 K3 60.26(11) 2_665 2_665 ?
O7 W2 O8 102.1(7) . . ?
O7 W2 O9 104.0(7) . . ?
O8 W2 O9 95.0(6) . . ?
O7 W2 O10 96.5(7) . . ?
O8 W2 O10 158.8(6) . . ?
O9 W2 O10 90.1(6) . . ?
O7 W2 O3 95.8(6) . . ?
O8 W2 O3 88.0(6) . . ?
O9 W2 O3 158.8(6) . . ?
O10 W2 O3 80.1(6) . . ?
O7 W2 O6 165.3(6) . . ?
O8 W2 O6 86.9(6) . . ?
O9 W2 O6 86.5(6) . . ?
O10 W2 O6 72.9(6) . . ?
O3 W2 O6 72.7(5) . . ?
O7 W2 K20 54.9(7) . 2_666 ?
O8 W2 K20 99.5(7) . 2_666 ?
O9 W2 K20 49.4(7) . 2_666 ?
O10 W2 K20 99.5(7) . 2_666 ?
O3 W2 K20 150.5(7) . 2_666 ?
O6 W2 K20 135.7(7) . 2_666 ?
O7 W2 K8 63.9(5) . 2_666 ?
O8 W2 K8 60.6(4) . 2_666 ?
O9 W2 K8 63.0(5) . 2_666 ?
O10 W2 K8 138.7(4) . 2_666 ?
O3 W2 K8 134.7(5) . 2_666 ?
O6 W2 K8 130.7(4) . 2_666 ?
K20 W2 K8 39.3(6) 2_666 2_666 ?
O7 W2 K12 79.2(6) . . ?
O8 W2 K12 136.6(5) . . ?
O9 W2 K12 44.6(5) . . ?
O10 W2 K12 56.9(5) . . ?
O3 W2 K12 135.3(5) . . ?
O6 W2 K12 102.4(5) . . ?
K20 W2 K12 45.6(7) 2_666 . ?
K8 W2 K12 82.9(3) 2_666 . ?
O7 W2 K19 59.5(10) . 1_565 ?
O8 W2 K19 139.9(10) . 1_565 ?
O9 W2 K19 122.9(9) . 1_565 ?
O10 W2 K19 46.0(10) . 1_565 ?
O3 W2 K19 61.7(9) . 1_565 ?
O6 W2 K19 106.3(9) . 1_565 ?
K20 W2 K19 96.6(9) 2_666 1_565 ?
K8 W2 K19 122.6(8) 2_666 1_565 ?
K12 W2 K19 78.4(9) . 1_565 ?
O11 W3 O12 101.0(7) . . ?
O11 W3 O10 102.3(7) . . ?
O12 W3 O10 95.1(6) . . ?
O11 W3 O13 98.6(7) . . ?
O12 W3 O13 86.1(6) . . ?
O10 W3 O13 158.3(6) . . ?
O11 W3 O4 98.0(6) . . ?
O12 W3 O4 159.9(6) . . ?
O10 W3 O4 87.1(6) . . ?
O13 W3 O4 84.6(6) . . ?
O11 W3 O6 170.1(6) . . ?
O12 W3 O6 88.7(6) . . ?
O10 W3 O6 74.6(5) . . ?
O13 W3 O6 83.8(6) . . ?
O4 W3 O6 72.6(5) . . ?
O11 W3 K2 83.0(5) . 2_665 ?
O12 W3 K2 130.4(5) . 2_665 ?
O10 W3 K2 132.7(4) . 2_665 ?
O13 W3 K2 44.9(4) . 2_665 ?
O4 W3 K2 45.9(4) . 2_665 ?
O6 W3 K2 92.2(3) . 2_665 ?
O11 W3 K5 44.9(5) . 1_655 ?
O12 W3 K5 79.9(5) . 1_655 ?
O10 W3 K5 143.6(4) . 1_655 ?
O13 W3 K5 57.9(4) . 1_655 ?
O4 W3 K5 109.7(4) . 1_655 ?
O6 W3 K5 140.5(4) . 1_655 ?
K2 W3 K5 68.49(12) 2_665 1_655 ?
O11 W3 K15 58.2(7) . . ?
O12 W3 K15 157.2(6) . . ?
O10 W3 K15 81.8(6) . . ?
O13 W3 K15 105.0(5) . . ?
O4 W3 K15 42.9(6) . . ?
O6 W3 K15 111.9(6) . . ?
K2 W3 K15 61.1(4) 2_665 . ?
K5 W3 K15 89.2(5) 1_655 . ?
O16 W4 O14 103.3(6) . . ?
O16 W4 O17 96.4(7) . . ?
O14 W4 O17 90.7(6) . . ?
O16 W4 O15 96.5(6) . . ?
O14 W4 O15 160.0(6) . . ?
O17 W4 O15 90.0(6) . . ?
O16 W4 O13 95.4(7) . . ?
O14 W4 O13 87.4(6) . . ?
O17 W4 O13 168.2(6) . . ?
O15 W4 O13 87.9(6) . . ?
O16 W4 O18 170.2(6) . . ?
O14 W4 O18 86.2(5) . . ?
O17 W4 O18 85.5(6) . . ?
O15 W4 O18 73.8(5) . . ?
O13 W4 O18 82.8(6) . . ?
O16 W4 K2 81.3(5) . 2_665 ?
O14 W4 K2 131.2(4) . 2_665 ?
O17 W4 K2 137.7(4) . 2_665 ?
O15 W4 K2 49.0(4) . 2_665 ?
O13 W4 K2 44.1(4) . 2_665 ?
O18 W4 K2 90.9(3) . 2_665 ?
O16 W4 K2 60.3(5) . 1_655 ?
O14 W4 K2 156.8(5) . 1_655 ?
O17 W4 K2 76.0(4) . 1_655 ?
O15 W4 K2 41.3(4) . 1_655 ?
O13 W4 K2 109.4(4) . 1_655 ?
O18 W4 K2 111.1(3) . 1_655 ?
K2 W4 K2 66.12(14) 2_665 1_655 ?
O16 W4 K18 61.6(6) . 1_655 ?
O14 W4 K18 55.8(6) . 1_655 ?
O17 W4 K18 62.4(6) . 1_655 ?
O15 W4 K18 140.0(6) . 1_655 ?
O13 W4 K18 124.8(6) . 1_655 ?
O18 W4 K18 127.1(5) . 1_655 ?
K2 W4 K18 141.3(4) 2_665 1_655 ?
K2 W4 K18 100.9(4) 1_655 1_655 ?
O16 W4 K5 44.4(5) . 1_655 ?
O14 W4 K5 82.4(4) . 1_655 ?
O17 W4 K5 135.8(4) . 1_655 ?
O15 W4 K5 110.6(4) . 1_655 ?
O13 W4 K5 55.4(4) . 1_655 ?
O18 W4 K5 137.0(4) . 1_655 ?
K2 W4 K5 67.21(12) 2_665 1_655 ?
K2 W4 K5 93.76(11) 1_655 1_655 ?
K18 W4 K5 78.1(4) 1_655 1_655 ?
O19 W5 O20 101.2(7) . . ?
O19 W5 O14 91.3(6) . . ?
O20 W5 O14 100.9(6) . . ?
O19 W5 O21 98.2(6) . . ?
O20 W5 O21 98.3(6) . . ?
O14 W5 O21 156.5(6) . . ?
O19 W5 O12 166.1(6) . . ?
O20 W5 O12 90.7(6) . . ?
O14 W5 O12 79.3(6) . . ?
O21 W5 O12 87.0(6) . . ?
O19 W5 O22 87.3(5) . . ?
O20 W5 O22 169.5(6) . . ?
O14 W5 O22 84.9(5) . . ?
O21 W5 O22 74.3(5) . . ?
O12 W5 O22 81.8(5) . . ?
O19 W5 K13 55.9(5) . 1_655 ?
O20 W5 K13 52.3(5) . 1_655 ?
O14 W5 K13 122.1(5) . 1_655 ?
O21 W5 K13 80.7(5) . 1_655 ?
O12 W5 K13 138.0(5) . 1_655 ?
O22 W5 K13 131.5(4) . 1_655 ?
O19 W5 K13 92.9(5) . 2_666 ?
O20 W5 K13 63.0(5) . 2_666 ?
O14 W5 K13 163.9(5) . 2_666 ?
O21 W5 K13 37.3(5) . 2_666 ?
O12 W5 K13 99.0(5) . 2_666 ?
O22 W5 K13 110.9(4) . 2_666 ?
K13 W5 K13 50.0(6) 1_655 2_666 ?
O19 W5 K4 111.5(5) . 1_655 ?
O20 W5 K4 12.0(4) . 1_655 ?
O14 W5 K4 94.0(4) . 1_655 ?
O21 W5 K4 102.3(4) . 1_655 ?
O12 W5 K4 79.6(4) . 1_655 ?
O22 W5 K4 161.3(3) . 1_655 ?
K13 W5 K4 64.3(3) 1_655 1_655 ?
K13 W5 K4 70.0(3) 2_666 1_655 ?
O23 W6 O24 101.9(7) . . ?
O23 W6 O25 100.8(7) . . ?
O24 W6 O25 95.7(6) . . ?
O23 W6 O21 96.3(6) . . ?
O24 W6 O21 96.3(6) . . ?
O25 W6 O21 156.6(5) . . ?
O23 W6 O9 89.6(7) . . ?
O24 W6 O9 168.4(6) . . ?
O25 W6 O9 83.0(5) . . ?
O21 W6 O9 81.3(6) . . ?
O23 W6 O22 166.7(6) . . ?
O24 W6 O22 89.0(6) . . ?
O25 W6 O22 85.5(5) . . ?
O21 W6 O22 74.7(5) . . ?
O9 W6 O22 79.4(5) . . ?
O23 W6 K20 40.4(7) . 2_666 ?
O24 W6 K20 142.2(7) . 2_666 ?
O25 W6 K20 93.5(7) . 2_666 ?
O21 W6 K20 89.2(7) . 2_666 ?
O9 W6 K20 49.3(6) . 2_666 ?
O22 W6 K20 128.2(6) . 2_666 ?
O23 W6 K8 51.2(5) . 2_666 ?
O24 W6 K8 126.5(5) . 2_666 ?
O25 W6 K8 56.6(5) . 2_666 ?
O21 W6 K8 127.8(5) . 2_666 ?
O9 W6 K8 62.1(4) . 2_666 ?
O22 W6 K8 127.2(4) . 2_666 ?
K20 W6 K8 38.9(6) 2_666 2_666 ?
O23 W6 K12 71.1(6) . . ?
O24 W6 K12 139.8(6) . . ?
O25 W6 K12 124.5(5) . . ?
O21 W6 K12 47.6(6) . . ?
O9 W6 K12 43.5(5) . . ?
O22 W6 K12 95.6(4) . . ?
K20 W6 K12 44.4(6) 2_666 . ?
K8 W6 K12 81.0(4) 2_666 . ?
O23 W6 K13 64.9(6) . 2_666 ?
O24 W6 K13 89.5(5) . 2_666 ?
O25 W6 K13 165.6(5) . 2_666 ?
O21 W6 K13 34.2(5) . 2_666 ?
O9 W6 K13 94.5(5) . 2_666 ?
O22 W6 K13 108.0(4) . 2_666 ?
K20 W6 K13 74.4(7) 2_666 2_666 ?
K8 W6 K13 109.7(3) 2_666 2_666 ?
K12 W6 K13 51.1(4) . 2_666 ?
O27 W7 O26 102.3(6) . . ?
O27 W7 O25 96.8(6) . . ?
O26 W7 O25 99.1(6) . . ?
O27 W7 O28 94.3(6) . . ?
O26 W7 O28 98.5(6) . . ?
O25 W7 O28 156.6(6) . . ?
O27 W7 O8 169.7(6) . . ?
O26 W7 O8 87.8(6) . . ?
O25 W7 O8 83.1(5) . . ?
O28 W7 O8 82.3(5) . . ?
O27 W7 O29 88.2(6) . . ?
O26 W7 O29 168.6(5) . . ?
O25 W7 O29 83.7(6) . . ?
O28 W7 O29 76.1(6) . . ?
O8 W7 O29 81.6(5) . . ?
O27 W7 W8 84.3(5) . . ?
O26 W7 W8 130.3(4) . . ?
O25 W7 W8 129.3(4) . . ?
O28 W7 W8 32.0(5) . . ?
O8 W7 W8 87.9(4) . . ?
O29 W7 W8 45.6(4) . . ?
O27 W7 K8 127.0(5) . 2_666 ?
O26 W7 K8 47.7(5) . 2_666 ?
O25 W7 K8 58.5(5) . 2_666 ?
O28 W7 K8 127.6(5) . 2_666 ?
O8 W7 K8 61.5(4) . 2_666 ?
O29 W7 K8 128.2(4) . 2_666 ?
W8 W7 K8 148.42(15) . 2_666 ?
O27 W7 K4 28.1(5) . . ?
O26 W7 K4 100.7(5) . . ?
O25 W7 K4 124.3(4) . . ?
O28 W7 K4 66.7(4) . . ?
O8 W7 K4 148.7(4) . . ?
O29 W7 K4 86.5(3) . . ?
W8 W7 K4 63.59(7) . . ?
K8 W7 K4 143.05(16) 2_666 . ?
O30 W8 O31 102.3(7) . . ?
O30 W8 O28 98.7(7) . . ?
O31 W8 O28 95.8(6) . . ?
O30 W8 O32 103.0(6) . . ?
O31 W8 O32 89.7(6) . . ?
O28 W8 O32 155.9(6) . . ?
O30 W8 O2 92.1(6) . . ?
O31 W8 O2 165.0(6) . . ?
O28 W8 O2 86.3(6) . . ?
O32 W8 O2 82.6(6) . . ?
O30 W8 O29 169.7(6) . . ?
O31 W8 O29 85.5(5) . . ?
O28 W8 O29 73.5(5) . . ?
O32 W8 O29 83.5(5) . . ?
O2 W8 O29 80.8(5) . . ?
O30 W8 W7 130.6(5) . . ?
O31 W8 W7 84.0(4) . . ?
O28 W8 W7 32.2(4) . . ?
O32 W8 W7 126.1(4) . . ?
O2 W8 W7 90.1(4) . . ?
O29 W8 W7 42.7(4) . . ?
O30 W8 K1 134.6(5) . . ?
O31 W8 K1 45.9(5) . . ?
O28 W8 K1 113.7(4) . . ?
O32 W8 K1 55.7(4) . . ?
O2 W8 K1 119.8(4) . . ?
O29 W8 K1 55.7(3) . . ?
W7 W8 K1 84.13(9) . . ?
O30 W8 K4 96.7(5) . . ?
O31 W8 K4 28.5(5) . . ?
O28 W8 K4 68.9(4) . . ?
O32 W8 K4 118.1(4) . . ?
O2 W8 K4 154.7(4) . . ?
O29 W8 K4 87.0(3) . . ?
W7 W8 K4 66.27(7) . . ?
K1 W8 K4 68.78(12) . . ?
O30 W8 K5 37.8(5) . . ?
O31 W8 K5 64.9(5) . . ?
O28 W8 K5 106.6(4) . . ?
O32 W8 K5 97.0(4) . . ?
O2 W8 K5 128.8(4) . . ?
O29 W8 K5 150.3(3) . . ?
W7 W8 K5 126.91(9) . . ?
K1 W8 K5 100.24(13) . . ?
K4 W8 K5 66.53(10) . . ?
O33 W9 O32 104.0(6) . . ?
O33 W9 O5 97.4(6) . . ?
O32 W9 O5 90.9(6) . . ?
O33 W9 O15 98.5(6) . . ?
O32 W9 O15 157.1(5) . . ?
O5 W9 O15 90.6(6) . . ?
O33 W9 O34 94.4(6) . . ?
O32 W9 O34 86.1(6) . . ?
O5 W9 O34 168.3(5) . . ?
O15 W9 O34 87.9(6) . . ?
O33 W9 O18 171.3(7) . . ?
O32 W9 O18 84.1(5) . . ?
O5 W9 O18 85.6(5) . . ?
O15 W9 O18 73.3(5) . . ?
O34 W9 O18 82.8(5) . . ?
O33 W9 K2 84.8(5) . 2_665 ?
O32 W9 K2 136.1(4) . 2_665 ?
O5 W9 K2 45.2(4) . 2_665 ?
O15 W9 K2 49.9(4) . 2_665 ?
O34 W9 K2 136.8(4) . 2_665 ?
O18 W9 K2 91.6(3) . 2_665 ?
O33 W9 K3 46.3(5) . 2_665 ?
O32 W9 K3 93.5(4) . 2_665 ?
O5 W9 K3 52.2(4) . 2_665 ?
O15 W9 K3 105.4(4) . 2_665 ?
O34 W9 K3 139.3(4) . 2_665 ?
O18 W9 K3 137.7(4) . 2_665 ?
K2 W9 K3 61.70(12) 2_665 2_665 ?
O33 W9 K1 128.9(5) . . ?
O32 W9 K1 53.3(4) . . ?
O5 W9 K1 124.3(4) . . ?
O15 W9 K1 108.2(4) . . ?
O34 W9 K1 45.8(4) . . ?
O18 W9 K1 53.6(3) . . ?
K2 W9 K1 144.99(12) 2_665 . ?
K3 W9 K1 146.33(13) 2_665 . ?
O33 W9 K2 69.8(5) . 1_655 ?
O32 W9 K2 160.2(4) . 1_655 ?
O5 W9 K2 108.4(4) . 1_655 ?
O15 W9 K2 32.3(4) . 1_655 ?
O34 W9 K2 75.9(4) . 1_655 ?
O18 W9 K2 101.5(4) . 1_655 ?
K2 W9 K2 63.30(14) 2_665 1_655 ?
K3 W9 K2 94.90(11) 2_665 1_655 ?
K1 W9 K2 115.05(12) . 1_655 ?
O35 W10 O36 99.1(6) . . ?
O35 W10 O38 103.8(7) . . ?
O36 W10 O38 89.5(6) . . ?
O35 W10 O37 95.1(6) . . ?
O36 W10 O37 91.9(6) . . ?
O38 W10 O37 160.6(6) . . ?
O35 W10 O17 93.6(6) . 1_455 ?
O36 W10 O17 167.2(6) . 1_455 ?
O38 W10 O17 86.0(6) . 1_455 ?
O37 W10 O17 88.4(6) . 1_455 ?
O35 W10 O39 168.9(6) . . ?
O36 W10 O39 85.3(6) . . ?
O38 W10 O39 86.3(6) . . ?
O37 W10 O39 74.5(5) . . ?
O17 W10 O39 82.4(5) 1_455 . ?
O35 W10 K2 55.6(5) . . ?
O36 W10 K2 111.1(4) . . ?
O38 W10 K2 152.0(4) . . ?
O37 W10 K2 42.4(4) . . ?
O17 W10 K2 77.4(4) 1_455 . ?
O39 W10 K2 113.3(3) . . ?
O35 W10 K18 64.0(6) . . ?
O36 W10 K18 119.6(6) . . ?
O38 W10 K18 47.6(6) . . ?
O37 W10 K18 143.4(6) . . ?
O17 W10 K18 65.0(6) 1_455 . ?
O39 W10 K18 122.5(5) . . ?
K2 W10 K18 104.4(4) . . ?
O35 W10 K11 50.6(5) . 2_665 ?
O36 W10 K11 48.5(5) . 2_665 ?
O38 W10 K11 98.4(5) . 2_665 ?
O37 W10 K11 97.0(5) . 2_665 ?
O17 W10 K11 144.1(5) 1_455 2_665 ?
O39 W10 K11 133.2(5) . 2_665 ?
K2 W10 K11 82.9(2) . 2_665 ?
K18 W10 K11 91.8(5) . 2_665 ?
O35 W10 K15 76.2(6) . 2_665 ?
O36 W10 K15 49.3(5) . 2_665 ?
O38 W10 K15 137.0(6) . 2_665 ?
O37 W10 K15 52.0(6) . 2_665 ?
O17 W10 K15 136.9(5) 1_455 2_665 ?
O39 W10 K15 99.6(6) . 2_665 ?
K2 W10 K15 62.1(3) . 2_665 ?
K18 W10 K15 136.7(6) . 2_665 ?
K11 W10 K15 47.8(6) 2_665 2_665 ?
O40 W11 O41 100.6(7) . . ?
O40 W11 O42 99.1(7) . . ?
O41 W11 O42 93.5(7) . . ?
O40 W11 O38 99.9(7) . . ?
O41 W11 O38 91.3(6) . . ?
O42 W11 O38 159.2(6) . . ?
O40 W11 O43 98.9(7) . . ?
O41 W11 O43 160.3(6) . . ?
O42 W11 O43 86.2(6) . . ?
O38 W11 O43 82.6(6) . . ?
O40 W11 O44 175.7(6) . . ?
O41 W11 O44 79.7(6) . . ?
O42 W11 O44 76.7(6) . . ?
O38 W11 O44 84.3(6) . . ?
O43 W11 O44 81.0(5) . . ?
O40 W11 K6 81.9(6) . . ?
O41 W11 K6 136.8(5) . . ?
O42 W11 K6 44.2(5) . . ?
O38 W11 K6 131.2(5) . . ?
O43 W11 K6 49.4(4) . . ?
O44 W11 K6 94.9(4) . . ?
O40 W11 K18 61.3(7) . . ?
O41 W11 K18 72.4(6) . . ?
O42 W11 K18 151.8(6) . . ?
O38 W11 K18 48.3(6) . . ?
O43 W11 K18 115.3(6) . . ?
O44 W11 K18 122.6(6) . . ?
K6 W11 K18 138.8(5) . . ?
O40 W11 K16 36.3(6) . 2_656 ?
O41 W11 K16 75.8(6) . 2_656 ?
O42 W11 K16 74.6(5) . 2_656 ?
O38 W11 K16 126.2(5) . 2_656 ?
O43 W11 K16 122.7(5) . 2_656 ?
O44 W11 K16 140.6(5) . 2_656 ?
K6 W11 K16 82.8(3) . 2_656 ?
K18 W11 K16 78.2(4) . 2_656 ?
O45 W12 O46 100.3(7) . . ?
O45 W12 O47 102.9(7) . . ?
O46 W12 O47 93.9(7) . . ?
O45 W12 O42 98.0(6) . 1_655 ?
O46 W12 O42 90.7(7) . 1_655 ?
O47 W12 O42 157.4(6) . 1_655 ?
O45 W12 O48 96.6(7) . . ?
O46 W12 O48 163.1(6) . . ?
O47 W12 O48 83.3(7) . . ?
O42 W12 O48 86.0(6) 1_655 . ?
O45 W12 O44 172.7(6) . 1_655 ?
O46 W12 O44 81.8(6) . 1_655 ?
O47 W12 O44 83.9(5) . 1_655 ?
O42 W12 O44 74.9(5) 1_655 1_655 ?
O48 W12 O44 81.3(5) . 1_655 ?
O45 W12 K6 54.2(5) . 2_656 ?
O46 W12 K6 65.0(5) . 2_656 ?
O47 W12 K6 141.1(4) . 2_656 ?
O42 W12 K6 59.9(4) 1_655 2_656 ?
O48 W12 K6 126.1(4) . 2_656 ?
O44 W12 K6 121.6(3) 1_655 2_656 ?
O45 W12 K16 46.5(6) . . ?
O46 W12 K16 146.6(5) . . ?
O47 W12 K16 91.7(7) . . ?
O42 W12 K16 96.6(6) 1_655 . ?
O48 W12 K16 50.4(5) . . ?
O44 W12 K16 131.6(4) 1_655 . ?
K6 W12 K16 90.8(3) 2_656 . ?
O45 W12 K6 80.9(5) . 1_655 ?
O46 W12 K6 132.3(5) . 1_655 ?
O47 W12 K6 132.8(5) . 1_655 ?
O42 W12 K6 42.8(5) 1_655 1_655 ?
O48 W12 K6 49.8(4) . 1_655 ?
O44 W12 K6 92.6(4) 1_655 1_655 ?
K6 W12 K6 78.98(18) 2_656 1_655 ?
K16 W12 K6 56.7(5) . 1_655 ?
O45 W12 K8 81.3(6) . . ?
O46 W12 K8 42.0(5) . . ?
O47 W12 K8 62.2(5) . . ?
O42 W12 K8 130.4(5) 1_655 . ?
O48 W12 K8 143.6(4) . . ?
O44 W12 K8 104.5(4) 1_655 . ?
K6 W12 K8 81.9(2) 2_656 . ?
K16 W12 K8 115.7(4) . . ?
K6 W12 K8 159.2(2) 1_655 . ?
O49 W13 O53 103.2(9) . . ?
O49 W13 O47 102.1(7) . . ?
O53 W13 O47 92.0(8) . . ?
O49 W13 O50 96.3(7) . . ?
O53 W13 O50 100.3(7) . . ?
O47 W13 O50 154.9(6) . . ?
O49 W13 O51 92.7(8) . . ?
O53 W13 O51 163.5(7) . . ?
O47 W13 O51 80.3(7) . . ?
O50 W13 O51 82.0(6) . . ?
O49 W13 O52 167.0(7) . . ?
O53 W13 O52 86.5(7) . . ?
O47 W13 O52 86.0(5) . . ?
O50 W13 O52 73.1(5) . . ?
O51 W13 O52 78.5(6) . . ?
O49 W13 K7 46.1(6) . . ?
O53 W13 K7 121.9(6) . . ?
O47 W13 K7 135.2(5) . . ?
O50 W13 K7 53.3(5) . . ?
O51 W13 K7 72.6(4) . . ?
O52 W13 K7 121.3(4) . . ?
O49 W13 K10 59.4(8) . 2_656 ?
O53 W13 K10 43.8(6) . 2_656 ?
O47 W13 K10 100.5(6) . 2_656 ?
O50 W13 K10 103.5(6) . 2_656 ?
O51 W13 K10 151.9(5) . 2_656 ?
O52 W13 K10 129.6(5) . 2_656 ?
K7 W13 K10 88.4(3) . 2_656 ?
O49 W13 K20 63.4(8) . . ?
O53 W13 K20 47.3(7) . . ?
O47 W13 K20 77.0(7) . . ?
O50 W13 K20 127.0(7) . . ?
O51 W13 K20 142.1(7) . . ?
O52 W13 K20 129.0(7) . . ?
K7 W13 K20 103.7(6) . . ?
K10 W13 K20 23.5(6) 2_656 . ?
O55 W14 O54 101.9(8) . . ?
O55 W14 O50 96.4(6) . . ?
O54 W14 O50 99.3(7) . . ?
O55 W14 O56 100.1(7) . . ?
O54 W14 O56 95.2(7) . . ?
O50 W14 O56 155.2(6) . . ?
O55 W14 O57 90.2(7) . . ?
O54 W14 O57 165.6(7) . . ?
O50 W14 O57 86.8(6) . . ?
O56 W14 O57 74.8(6) . . ?
O55 W14 O52 166.6(7) . . ?
O54 W14 O52 89.5(7) . . ?
O50 W14 O52 74.6(5) . . ?
O56 W14 O52 85.6(6) . . ?
O57 W14 O52 79.5(5) . . ?
O55 W14 K1 131.2(6) . . ?
O54 W14 K1 43.3(6) . . ?
O50 W14 K1 118.6(5) . . ?
O56 W14 K1 61.6(4) . . ?
O57 W14 K1 122.4(4) . . ?
O52 W14 K1 62.2(4) . . ?
O55 W14 K14 41.6(7) . . ?
O54 W14 K14 143.4(6) . . ?
O50 W14 K14 90.3(6) . . ?
O56 W14 K14 89.9(5) . . ?
O57 W14 K14 48.7(5) . . ?
O52 W14 K14 127.1(5) . . ?
K1 W14 K14 150.6(3) . . ?
O55 W14 K18 58.4(7) . . ?
O54 W14 K18 57.6(7) . . ?
O50 W14 K18 69.9(6) . . ?
O56 W14 K18 134.8(6) . . ?
O57 W14 K18 136.7(6) . . ?
O52 W14 K18 124.9(5) . . ?
K1 W14 K18 100.9(4) . . ?
K14 W14 K18 94.0(5) . . ?
O58 W15 O56 103.3(7) . . ?
O58 W15 O34 97.5(6) . . ?
O56 W15 O34 94.4(6) . . ?
O58 W15 O37 98.2(6) . 1_655 ?
O56 W15 O37 157.7(6) . 1_655 ?
O34 W15 O37 88.3(6) . 1_655 ?
O58 W15 O59 94.6(6) . . ?
O56 W15 O59 84.6(6) . . ?
O34 W15 O59 167.8(5) . . ?
O37 W15 O59 88.1(6) 1_655 . ?
O58 W15 O39 171.4(6) . 1_655 ?
O56 W15 O39 84.4(6) . 1_655 ?
O34 W15 O39 85.4(5) . 1_655 ?
O37 W15 O39 73.8(5) 1_655 1_655 ?
O59 W15 O39 82.3(5) . 1_655 ?
O58 W15 K9 44.8(5) . 2_765 ?
O56 W15 K9 100.2(5) . 2_765 ?
O34 W15 K9 141.7(4) . 2_765 ?
O37 W15 K9 91.1(4) 1_655 2_765 ?
O59 W15 K9 50.1(4) . 2_765 ?
O39 W15 K9 130.9(4) 1_655 2_765 ?
O58 W15 K1 127.9(5) . . ?
O56 W15 K1 60.9(5) . . ?
O34 W15 K1 42.6(4) . . ?
O37 W15 K1 109.4(4) 1_655 . ?
O59 W15 K1 128.6(4) . . ?
O39 W15 K1 59.1(4) 1_655 . ?
K9 W15 K1 159.56(19) 2_765 . ?
O58 W15 K2 72.9(5) . 1_655 ?
O56 W15 K2 168.9(5) . 1_655 ?
O34 W15 K2 76.1(4) . 1_655 ?
O37 W15 K2 30.1(4) 1_655 1_655 ?
O59 W15 K2 105.9(4) . 1_655 ?
O39 W15 K2 100.2(3) 1_655 1_655 ?
K9 W15 K2 84.51(15) 2_765 1_655 ?
K1 W15 K2 112.81(11) . 1_655 ?
O60 W16 O57 104.6(7) . . ?
O60 W16 O59 100.6(6) . . ?
O57 W16 O59 88.1(6) . . ?
O60 W16 O61 97.9(7) . . ?
O57 W16 O61 93.4(6) . . ?
O59 W16 O61 160.5(6) . . ?
O60 W16 O62 98.3(7) . . ?
O57 W16 O62 157.0(6) . . ?
O59 W16 O62 86.9(6) . . ?
O61 W16 O62 84.1(6) . . ?
O60 W16 O63 168.2(7) . . ?
O57 W16 O63 84.8(6) . . ?
O59 W16 O63 86.5(5) . . ?
O61 W16 O63 74.3(6) . . ?
O62 W16 O63 72.5(6) . . ?
O60 W16 K19 51.1(10) . . ?
O57 W16 K19 115.2(10) . . ?
O59 W16 K19 145.7(9) . . ?
O61 W16 K19 48.9(9) . . ?
O62 W16 K19 80.0(10) . . ?
O63 W16 K19 118.7(9) . . ?
O60 W16 K14 51.9(7) . . ?
O57 W16 K14 52.9(5) . . ?
O59 W16 K14 100.9(5) . . ?
O61 W16 K14 95.5(6) . . ?
O62 W16 K14 150.0(5) . . ?
O63 W16 K14 136.3(5) . . ?
K19 W16 K14 77.4(10) . . ?
O60 W16 K9 52.2(5) . 2_765 ?
O57 W16 K9 102.0(4) . 2_765 ?
O59 W16 K9 48.5(4) . 2_765 ?
O61 W16 K9 148.8(5) . 2_765 ?
O62 W16 K9 91.4(4) . 2_765 ?
O63 W16 K9 133.6(4) . 2_765 ?
K19 W16 K9 99.9(8) . 2_765 ?
K14 W16 K9 73.5(4) . 2_765 ?
O64 W17 O65 99.8(7) . . ?
O64 W17 O62 98.8(7) . 1_455 ?
O65 W17 O62 90.3(6) . 1_455 ?
O64 W17 O43 102.4(7) . . ?
O65 W17 O43 91.7(6) . . ?
O62 W17 O43 158.0(6) 1_455 . ?
O64 W17 O36 100.6(6) . . ?
O65 W17 O36 159.5(6) . . ?
O62 W17 O36 86.4(6) 1_455 . ?
O43 W17 O36 84.1(6) . . ?
O64 W17 O63 171.6(7) . 1_455 ?
O65 W17 O63 76.1(6) . 1_455 ?
O62 W17 O63 74.1(6) 1_455 1_455 ?
O43 W17 O63 85.1(6) . 1_455 ?
O36 W17 O63 83.6(6) . 1_455 ?
O64 W17 K11 48.4(6) . 2_665 ?
O65 W17 K11 148.2(6) . 2_665 ?
O62 W17 K11 92.7(6) 1_455 2_665 ?
O43 W17 K11 97.1(5) . 2_665 ?
O36 W17 K11 52.2(5) . 2_665 ?
O63 W17 K11 135.0(5) 1_455 2_665 ?
O64 W17 K6 84.6(5) . . ?
O65 W17 K6 51.3(5) . . ?
O62 W17 K6 141.2(5) 1_455 . ?
O43 W17 K6 47.9(5) . . ?
O36 W17 K6 131.2(4) . . ?
O63 W17 K6 98.1(4) 1_455 . ?
K11 W17 K6 116.6(3) 2_665 . ?
O64 W17 K15 80.9(6) . 2_665 ?
O65 W17 K15 139.3(6) . 2_665 ?
O62 W17 K15 50.0(6) 1_455 2_665 ?
O43 W17 K15 128.3(6) . 2_665 ?
O36 W17 K15 45.4(5) . 2_665 ?
O63 W17 K15 97.4(6) 1_455 2_665 ?
K11 W17 K15 47.2(5) 2_665 2_665 ?
K6 W17 K15 163.5(5) . 2_665 ?
O66 W18 O51 104.7(7) . . ?
O66 W18 O48 100.8(6) . . ?
O51 W18 O48 90.1(7) . . ?
O66 W18 O61 99.8(7) . . ?
O51 W18 O61 93.0(6) . . ?
O48 W18 O61 157.6(6) . . ?
O66 W18 O65 97.1(7) . 1_655 ?
O51 W18 O65 158.3(6) . 1_655 ?
O48 W18 O65 85.4(6) . 1_655 ?
O61 W18 O65 83.5(6) . 1_655 ?
O66 W18 O63 167.4(7) . . ?
O51 W18 O63 85.7(6) . . ?
O48 W18 O63 86.0(6) . . ?
O61 W18 O63 72.2(6) . . ?
O65 W18 O63 72.8(6) 1_655 . ?
O66 W18 K16 51.5(5) . . ?
O51 W18 K16 96.2(6) . . ?
O48 W18 K16 49.7(5) . . ?
O61 W18 K16 151.3(5) . . ?
O65 W18 K16 97.0(6) 1_655 . ?
O63 W18 K16 135.6(5) . . ?
O66 W18 K6 85.4(5) . 1_655 ?
O51 W18 K6 133.8(5) . 1_655 ?
O48 W18 K6 43.8(5) . 1_655 ?
O61 W18 K6 130.2(4) . 1_655 ?
O65 W18 K6 46.8(4) 1_655 1_655 ?
O63 W18 K6 92.5(4) . 1_655 ?
K16 W18 K6 55.1(4) . 1_655 ?
O41 Cu1 O46 87.8(6) 1_655 . ?
O41 Cu1 O69 175.2(7) 1_655 . ?
O46 Cu1 O69 92.6(6) . . ?
O41 Cu1 O67 91.1(6) 1_655 . ?
O46 Cu1 O67 173.3(6) . . ?
O69 Cu1 O67 88.0(6) . . ?
O41 Cu1 O68 93.0(6) 1_655 . ?
O46 Cu1 O68 95.4(6) . . ?
O69 Cu1 O68 91.8(6) . . ?
O67 Cu1 O68 91.3(6) . . ?
O41 Cu1 O44 75.4(6) 1_655 1_655 ?
O46 Cu1 O44 77.0(6) . 1_655 ?
O69 Cu1 O44 100.0(6) . 1_655 ?
O67 Cu1 O44 96.3(6) . 1_655 ?
O68 Cu1 O44 166.2(6) . 1_655 ?
O41 Cu1 K8 129.0(4) 1_655 . ?
O46 Cu1 K8 45.5(5) . . ?
O69 Cu1 K8 53.3(5) . . ?
O67 Cu1 K8 137.8(5) . . ?
O68 Cu1 K8 75.9(4) . . ?
O44 Cu1 K8 105.4(4) 1_655 . ?
O41 Cu1 K1 126.8(4) 1_655 . ?
O46 Cu1 K1 135.6(4) . . ?
O69 Cu1 K1 50.5(4) . . ?
O67 Cu1 K1 41.9(4) . . ?
O68 Cu1 K1 107.8(4) . . ?
O44 Cu1 K1 85.3(4) 1_655 . ?
K8 Cu1 K1 103.7(2) . . ?
O6 Si1 O29 107.9(8) . . ?
O6 Si1 O18 107.9(7) . . ?
O29 Si1 O18 111.2(7) . . ?
O6 Si1 O22 107.2(7) . . ?
O29 Si1 O22 112.0(7) . . ?
O18 Si1 O22 110.5(8) . . ?
O6 Si1 K1 153.6(6) . . ?
O29 Si1 K1 61.2(5) . . ?
O18 Si1 K1 60.6(5) . . ?
O22 Si1 K1 99.2(5) . . ?
O39 Si2 O52 111.2(8) 1_655 . ?
O39 Si2 O44 111.2(8) 1_655 1_655 ?
O52 Si2 O44 110.4(8) . 1_655 ?
O39 Si2 O63 108.1(8) 1_655 . ?
O52 Si2 O63 108.0(8) . . ?
O44 Si2 O63 107.6(8) 1_655 . ?
O39 Si2 K1 58.9(6) 1_655 . ?
O52 Si2 K1 62.2(6) . . ?
O44 Si2 K1 99.6(6) 1_655 . ?
O63 Si2 K1 152.8(6) . . ?
W1 O1 K11 140.9(9) . . ?
W1 O1 K3 104.8(6) . 2_665 ?
K11 O1 K3 98.8(6) . 2_665 ?
W1 O1 K14 147.3(8) . 2_665 ?
K11 O1 K14 65.6(7) . 2_665 ?
K3 O1 K14 82.9(5) 2_665 2_665 ?
W1 O2 W8 155.1(9) . . ?
W1 O3 W2 118.6(7) . . ?
W1 O4 W3 120.2(6) . . ?
W1 O4 K2 105.7(6) . 2_665 ?
W3 O4 K2 102.8(6) . 2_665 ?
W1 O4 K15 122.3(9) . . ?
W3 O4 K15 109.8(8) . . ?
K2 O4 K15 88.6(7) 2_665 . ?
W9 O5 W1 147.2(7) . . ?
W9 O5 K2 105.3(6) . 2_665 ?
W1 O5 K2 104.3(5) . 2_665 ?
W9 O5 K3 98.0(5) . 2_665 ?
W1 O5 K3 99.0(5) . 2_665 ?
K2 O5 K3 83.8(4) 2_665 2_665 ?
Si1 O6 W3 123.3(8) . . ?
Si1 O6 W1 124.8(8) . . ?
W3 O6 W1 93.8(5) . . ?
Si1 O6 W2 120.7(7) . . ?
W3 O6 W2 93.1(5) . . ?
W1 O6 W2 92.7(5) . . ?
W2 O7 K20 97.8(9) . 2_666 ?
W2 O7 K19 93.9(11) . 1_565 ?
K20 O7 K19 124.3(13) 2_666 1_565 ?
W2 O8 W7 143.5(8) . . ?
W2 O8 K8 91.2(5) . 2_666 ?
W7 O8 K8 84.2(4) . 2_666 ?
W2 O9 W6 144.8(8) . . ?
W2 O9 K12 108.7(8) . . ?
W6 O9 K12 106.2(7) . . ?
W2 O9 K20 102.2(9) . 2_666 ?
W6 O9 K20 97.8(8) . 2_666 ?
K12 O9 K20 61.5(9) . 2_666 ?
W2 O9 K8 88.2(5) . 2_666 ?
W6 O9 K8 84.8(4) . 2_666 ?
K12 O9 K8 108.2(6) . 2_666 ?
K20 O9 K8 46.8(8) 2_666 2_666 ?
W3 O10 W2 118.8(7) . . ?
W3 O10 K19 123.4(12) . 1_565 ?
W2 O10 K19 104.3(13) . 1_565 ?
W3 O10 K12 107.0(7) . . ?
W2 O10 K12 92.2(6) . . ?
K19 O10 K12 106.1(12) 1_565 . ?
W3 O11 K9 156.8(8) . . ?
W3 O11 K5 111.6(7) . 1_655 ?
K9 O11 K5 88.2(5) . 1_655 ?
W3 O12 W5 150.0(8) . . ?
W3 O12 K12 103.1(7) . . ?
W5 O12 K12 99.6(6) . . ?
W4 O13 W3 147.8(8) . . ?
W4 O13 K2 106.1(6) . 2_665 ?
W3 O13 K2 104.6(6) . 2_665 ?
W4 O13 K5 96.4(6) . 1_655 ?
W3 O13 K5 92.8(5) . 1_655 ?
K2 O13 K5 90.2(4) 2_665 1_655 ?
W4 O14 W5 156.1(9) . . ?
W4 O14 K18 97.0(7) . 1_655 ?
W5 O14 K18 106.8(7) . 1_655 ?
W4 O15 W9 119.0(6) . . ?
W4 O15 K2 110.0(6) . 1_655 ?
W9 O15 K2 124.6(6) . 1_655 ?
W4 O15 K2 100.6(5) . 2_665 ?
W9 O15 K2 98.9(5) . 2_665 ?
K2 O15 K2 95.8(4) 1_655 2_665 ?
W4 O16 K3 158.6(8) . 1_655 ?
W4 O16 K5 112.3(7) . 1_655 ?
K3 O16 K5 88.4(4) 1_655 1_655 ?
W4 O16 K2 92.1(5) . 1_655 ?
K3 O16 K2 78.3(4) 1_655 1_655 ?
K5 O16 K2 128.6(4) 1_655 1_655 ?
W4 O17 W10 141.9(8) . 1_655 ?
Si1 O18 W4 125.4(7) . . ?
Si1 O18 W9 125.1(8) . . ?
W4 O18 W9 93.9(5) . . ?
Si1 O18 K1 91.9(6) . . ?
W4 O18 K1 128.2(6) . . ?
W9 O18 K1 90.2(4) . . ?
W5 O19 K13 97.5(7) . 1_655 ?
W5 O20 K4 159.4(7) . 1_655 ?
W5 O20 K13 101.2(7) . 1_655 ?
K4 O20 K13 99.3(6) 1_655 1_655 ?
W6 O21 W5 114.1(6) . . ?
W6 O21 K13 122.6(7) . 2_666 ?
W5 O21 K13 117.1(8) . 2_666 ?
W6 O21 K12 104.9(7) . . ?
W5 O21 K12 116.2(7) . . ?
K13 O21 K12 73.9(7) 2_666 . ?
Si1 O22 W5 130.6(7) . . ?
Si1 O22 W6 127.8(8) . . ?
W5 O22 W6 93.6(5) . . ?
W6 O23 K20 116.2(10) . 2_666 ?
W6 O23 K10 132.0(8) . 1_565 ?
K20 O23 K10 33.1(8) 2_666 1_565 ?
W6 O23 K8 103.3(6) . 2_666 ?
K20 O23 K8 51.5(9) 2_666 2_666 ?
K10 O23 K8 80.4(7) 1_565 2_666 ?
W6 O25 W7 159.9(7) . . ?
W6 O25 K8 94.2(5) . 2_666 ?
W7 O25 K8 91.3(6) . 2_666 ?
W7 O26 K8 106.0(6) . 2_666 ?
W7 O27 K4 132.3(7) . . ?
W8 O28 W7 115.8(8) . . ?
Si1 O29 W7 130.3(8) . . ?
Si1 O29 W8 127.2(7) . . ?
W7 O29 W8 91.7(5) . . ?
Si1 O29 K1 91.8(6) . . ?
W7 O29 K1 123.9(5) . . ?
W8 O29 K1 86.5(4) . . ?
W8 O30 K5 120.2(7) . . ?
W8 O30 K9 146.6(8) . 1_455 ?
K5 O30 K9 82.5(4) . 1_455 ?
W8 O31 K4 130.9(8) . . ?
W8 O31 K1 107.7(6) . . ?
K4 O31 K1 108.9(5) . . ?
W9 O32 W8 151.2(8) . . ?
W9 O32 K1 98.0(6) . . ?
W8 O32 K1 93.4(5) . . ?
W9 O33 K5 159.5(8) . 2_665 ?
W9 O33 K3 108.4(7) . 2_665 ?
K5 O33 K3 91.1(4) 2_665 2_665 ?
W15 O34 W9 143.4(7) . . ?
W15 O34 K1 111.1(5) . . ?
W9 O34 K1 104.6(6) . . ?
W10 O35 K3 160.4(8) . . ?
W10 O35 K2 96.4(6) . . ?
K3 O35 K2 81.8(4) . . ?
W10 O35 K11 104.2(7) . 2_665 ?
K3 O35 K11 94.8(5) . 2_665 ?
K2 O35 K11 109.0(6) . 2_665 ?
W10 O36 W17 148.4(8) . . ?
W10 O36 K11 104.2(6) . 2_665 ?
W17 O36 K11 96.6(6) . 2_665 ?
W10 O36 K15 103.5(7) . 2_665 ?
W17 O36 K15 107.1(7) . 2_665 ?
K11 O36 K15 62.9(8) 2_665 2_665 ?
W10 O37 W15 118.8(6) . 1_455 ?
W10 O37 K2 107.8(6) . . ?
W15 O37 K2 128.0(7) 1_455 . ?
W10 O37 K15 99.4(8) . 2_665 ?
W15 O37 K15 106.8(7) 1_455 2_665 ?
K2 O37 K15 85.7(5) . 2_665 ?
W10 O38 W11 151.2(8) . . ?
W10 O38 K18 105.0(7) . . ?
W11 O38 K18 102.6(7) . . ?
Si2 O39 W10 124.9(8) 1_455 . ?
Si2 O39 W15 126.7(8) 1_455 1_455 ?
W10 O39 W15 92.8(5) . 1_455 ?
Si2 O39 K1 97.1(6) 1_455 1_455 ?
W10 O39 K1 125.8(5) . 1_455 ?
W15 O39 K1 85.4(4) 1_455 1_455 ?
W11 O40 K7 144.8(8) . . ?
W11 O40 K16 122.9(9) . 2_656 ?
K7 O40 K16 83.4(7) . 2_656 ?
W11 O41 Cu1 117.2(8) . 1_455 ?
W11 O42 W12 116.1(7) . 1_455 ?
W11 O42 K6 107.4(6) . . ?
W12 O42 K6 108.6(6) 1_455 . ?
W11 O42 K6 127.9(7) . 2_556 ?
W12 O42 K6 87.2(5) 1_455 2_556 ?
K6 O42 K6 107.4(5) . 2_556 ?
W17 O43 W11 154.6(8) . . ?
W17 O43 K6 103.7(6) . . ?
W11 O43 K6 99.6(5) . . ?
Si2 O44 W11 128.0(8) 1_455 . ?
Si2 O44 W12 127.8(8) 1_455 1_455 ?
W11 O44 W12 90.9(5) . 1_455 ?
Si2 O44 Cu1 123.1(8) 1_455 1_455 ?
W11 O44 Cu1 87.6(5) . 1_455 ?
W12 O44 Cu1 86.5(5) 1_455 1_455 ?
W12 O45 K16 106.5(7) . . ?
W12 O45 K7 146.8(8) . 2_656 ?
K16 O45 K7 83.1(6) . 2_656 ?
W12 O45 K6 97.5(6) . 2_656 ?
K16 O45 K6 129.5(8) . 2_656 ?
K7 O45 K6 100.3(5) 2_656 2_656 ?
W12 O46 Cu1 114.6(7) . . ?
W12 O46 K8 113.4(7) . . ?
Cu1 O46 K8 104.5(7) . . ?
W12 O46 K6 85.8(6) . 2_656 ?
Cu1 O46 K6 130.8(6) . 2_656 ?
K8 O46 K6 107.0(5) . 2_656 ?
W13 O47 W12 159.2(8) . . ?
W18 O48 W12 147.7(8) . . ?
W18 O48 K16 100.3(6) . . ?
W12 O48 K16 96.6(6) . . ?
W18 O48 K6 111.0(7) . 1_655 ?
W12 O48 K6 99.7(5) . 1_655 ?
K16 O48 K6 75.7(7) . 1_655 ?
W13 O49 K7 107.9(7) . . ?
W13 O49 K16 135.9(11) . 2_656 ?
K7 O49 K16 78.9(5) . 2_656 ?
W13 O49 K10 93.7(9) . 2_656 ?
K7 O49 K10 118.6(8) . 2_656 ?
K16 O49 K10 49.3(5) 2_656 2_656 ?
W14 O50 W13 116.5(7) . . ?
W14 O50 K7 146.0(7) . . ?
W13 O50 K7 95.9(6) . . ?
W18 O51 W13 150.0(9) . . ?
Si2 O52 W14 128.9(7) . . ?
Si2 O52 W13 128.7(9) . . ?
W14 O52 W13 92.7(5) . . ?
W13 O53 K10 110.6(9) . 2_656 ?
W13 O53 K20 108.9(10) . . ?
K10 O53 K20 30.9(8) 2_656 . ?
W14 O54 K1 111.9(7) . . ?
W14 O55 K3 143.0(9) . . ?
W14 O55 K14 115.5(9) . . ?
K3 O55 K14 91.9(6) . . ?
W15 O56 W14 159.8(9) . . ?
W16 O57 W14 154.4(8) . . ?
W16 O57 K14 98.8(7) . . ?
W14 O57 K14 100.6(6) . . ?
W15 O58 K5 153.5(7) . 2_665 ?
W15 O58 K9 111.1(7) . 2_765 ?
K5 O58 K9 89.6(4) 2_665 2_765 ?
W16 O59 W15 145.4(7) . . ?
W16 O59 K9 103.6(5) . 2_765 ?
W15 O59 K9 99.4(5) . 2_765 ?
W16 O59 K15 109.8(7) . 2_765 ?
W15 O59 K15 103.4(6) . 2_765 ?
K9 O59 K15 63.4(6) 2_765 2_765 ?
W16 O60 K19 101.6(12) . . ?
W16 O60 K14 101.9(8) . . ?
K19 O60 K14 103.0(13) . . ?
W16 O60 K9 102.2(6) . 2_765 ?
K19 O60 K9 145.7(12) . 2_765 ?
K14 O60 K9 95.8(7) . 2_765 ?
W16 O61 W18 119.2(7) . . ?
W16 O61 K19 100.5(12) . . ?
W18 O61 K19 136.8(13) . . ?
W17 O62 W16 119.6(7) 1_655 . ?
W17 O62 K15 103.8(8) 1_655 2_765 ?
W16 O62 K15 104.2(8) . 2_765 ?
Si2 O63 W16 122.4(8) . . ?
Si2 O63 W18 121.5(8) . . ?
W16 O63 W18 93.8(6) . . ?
Si2 O63 W17 124.3(9) . 1_655 ?
W16 O63 W17 93.8(6) . 1_655 ?
W18 O63 W17 92.9(6) . 1_655 ?
W17 O64 K17 145.5(10) . . ?
W17 O64 K11 105.4(7) . 2_665 ?
K17 O64 K11 51.9(8) . 2_665 ?
W17 O65 W18 118.3(8) . 1_455 ?
W17 O65 K6 100.4(6) . . ?
W18 O65 K6 103.9(6) 1_455 . ?
W18 O66 K20 149.1(12) . 2_656 ?
W18 O66 K16 101.0(7) . . ?
K20 O66 K16 79.8(9) 2_656 . ?
W18 O66 K12 147.9(9) . 1_545 ?
K20 O66 K12 62.1(10) 2_656 1_545 ?
K16 O66 K12 90.9(7) . 1_545 ?
W18 O66 K10 149.8(9) . . ?
K20 O66 K10 31.8(8) 2_656 . ?
K16 O66 K10 51.8(5) . . ?
K12 O66 K10 56.6(7) 1_545 . ?
Cu1 O67 K1 109.8(6) . . ?
Cu1 O69 K8 95.7(6) . . ?
Cu1 O69 K1 100.2(6) . . ?
K8 O69 K1 163.8(6) . . ?
O31 K1 O34 98.8(4) . . ?
O31 K1 O67 147.6(5) . . ?
O34 K1 O67 93.5(4) . . ?
O31 K1 O54 75.7(4) . . ?
O34 K1 O54 97.4(4) . . ?
O67 K1 O54 132.3(5) . . ?
O31 K1 O18 94.7(4) . . ?
O34 K1 O18 56.2(4) . . ?
O67 K1 O18 67.8(4) . . ?
O54 K1 O18 150.8(4) . . ?
O31 K1 O29 55.6(4) . . ?
O34 K1 O29 96.2(4) . . ?
O67 K1 O29 93.5(4) . . ?
O54 K1 O29 130.9(5) . . ?
O18 K1 O29 51.2(4) . . ?
O31 K1 O32 51.6(4) . . ?
O34 K1 O32 51.8(4) . . ?
O67 K1 O32 120.9(4) . . ?
O54 K1 O32 101.9(4) . . ?
O18 K1 O32 53.3(4) . . ?
O29 K1 O32 54.2(4) . . ?
O31 K1 O2W 90.4(4) . . ?
O34 K1 O2W 152.2(5) . . ?
O67 K1 O2W 66.4(4) . . ?
O54 K1 O2W 110.3(5) . . ?
O18 K1 O2W 97.2(4) . . ?
O29 K1 O2W 67.6(4) . . ?
O32 K1 O2W 121.2(5) . . ?
O31 K1 O69 124.0(4) . . ?
O34 K1 O69 136.5(5) . . ?
O67 K1 O69 55.2(4) . . ?
O54 K1 O69 87.0(4) . . ?
O18 K1 O69 120.3(4) . . ?
O29 K1 O69 113.3(4) . . ?
O32 K1 O69 167.5(4) . . ?
O2W K1 O69 46.6(4) . . ?
O31 K1 O39 145.9(4) . 1_655 ?
O34 K1 O39 53.2(4) . 1_655 ?
O67 K1 O39 62.6(4) . 1_655 ?
O54 K1 O39 87.9(4) . 1_655 ?
O18 K1 O39 85.1(4) . 1_655 ?
O29 K1 O39 136.1(4) . 1_655 ?
O32 K1 O39 105.0(4) . 1_655 ?
O2W K1 O39 123.5(4) . 1_655 ?
O69 K1 O39 83.9(4) . 1_655 ?
O31 K1 O14W 65.3(4) . 2_666 ?
O34 K1 O14W 148.3(4) . 2_666 ?
O67 K1 O14W 114.7(4) . 2_666 ?
O54 K1 O14W 53.2(4) . 2_666 ?
O18 K1 O14W 146.7(5) . 2_666 ?
O29 K1 O14W 96.2(4) . 2_666 ?
O32 K1 O14W 116.6(4) . 2_666 ?
O2W K1 O14W 58.9(4) . 2_666 ?
O69 K1 O14W 61.8(4) . 2_666 ?
O39 K1 O14W 126.6(4) 1_655 2_666 ?
O31 K1 Si1 80.5(3) . . ?
O34 K1 Si1 81.7(3) . . ?
O67 K1 Si1 71.8(3) . . ?
O54 K1 Si1 155.8(4) . . ?
O18 K1 Si1 27.4(3) . . ?
O29 K1 Si1 27.0(3) . . ?
O32 K1 Si1 58.6(3) . . ?
O2W K1 Si1 74.0(4) . . ?
O69 K1 Si1 110.4(3) . . ?
O39 K1 Si1 110.0(3) 1_655 . ?
O14W K1 Si1 119.5(4) 2_666 . ?
O37 K2 O15 74.8(4) . 1_455 ?
O37 K2 O13 128.9(5) . 2_665 ?
O15 K2 O13 119.6(5) 1_455 2_665 ?
O37 K2 O5 142.1(5) . 2_665 ?
O15 K2 O5 129.1(5) 1_455 2_665 ?
O13 K2 O5 69.9(4) 2_665 2_665 ?
O37 K2 O4 100.8(5) . 2_665 ?
O15 K2 O4 172.3(5) 1_455 2_665 ?
O13 K2 O4 58.1(4) 2_665 2_665 ?
O5 K2 O4 58.1(4) 2_665 2_665 ?
O37 K2 O15 158.0(5) . 2_665 ?
O15 K2 O15 84.2(4) 1_455 2_665 ?
O13 K2 O15 57.4(4) 2_665 2_665 ?
O5 K2 O15 58.2(4) 2_665 2_665 ?
O4 K2 O15 99.3(4) 2_665 2_665 ?
O37 K2 O35 56.2(4) . . ?
O15 K2 O35 89.3(4) 1_455 . ?
O13 K2 O35 151.1(5) 2_665 . ?
O5 K2 O35 91.4(4) 2_665 . ?
O4 K2 O35 93.4(4) 2_665 . ?
O15 K2 O35 131.0(4) 2_665 . ?
O37 K2 O16 89.4(4) . 1_455 ?
O15 K2 O16 53.9(4) 1_455 1_455 ?
O13 K2 O16 140.3(4) 2_665 1_455 ?
O5 K2 O16 86.2(4) 2_665 1_455 ?
O4 K2 O16 133.1(4) 2_665 1_455 ?
O15 K2 O16 83.2(4) 2_665 1_455 ?
O35 K2 O16 55.1(4) . 1_455 ?
O37 K2 W10 29.8(3) . . ?
O15 K2 W10 74.8(3) 1_455 . ?
O13 K2 W10 154.6(4) 2_665 . ?
O5 K2 W10 119.2(3) 2_665 . ?
O4 K2 W10 104.6(3) 2_665 . ?
O15 K2 W10 147.9(3) 2_665 . ?
O35 K2 W10 27.9(3) . . ?
O16 K2 W10 64.9(3) 1_455 . ?
O37 K2 W9 161.6(4) . 2_665 ?
O15 K2 W9 102.7(3) 1_455 2_665 ?
O13 K2 W9 68.6(3) 2_665 2_665 ?
O5 K2 W9 29.5(3) 2_665 2_665 ?
O4 K2 W9 83.5(3) 2_665 2_665 ?
O15 K2 W9 31.2(3) 2_665 2_665 ?
O35 K2 W9 105.9(3) . 2_665 ?
O16 K2 W9 75.0(3) 1_455 2_665 ?
W10 K2 W9 131.78(15) . 2_665 ?
O37 K2 W3 108.4(3) . 2_665 ?
O15 K2 W3 143.6(3) 1_455 2_665 ?
O13 K2 W3 30.5(3) 2_665 2_665 ?
O5 K2 W3 70.9(3) 2_665 2_665 ?
O4 K2 W3 31.3(3) 2_665 2_665 ?
O15 K2 W3 84.8(3) 2_665 2_665 ?
O35 K2 W3 123.4(3) . 2_665 ?
O16 K2 W3 157.1(3) 1_455 2_665 ?
W10 K2 W3 126.12(15) . 2_665 ?
W9 K2 W3 84.70(10) 2_665 2_665 ?
O37 K2 W4 144.6(4) . 2_665 ?
O15 K2 W4 95.7(3) 1_455 2_665 ?
O13 K2 W4 29.8(3) 2_665 2_665 ?
O5 K2 W4 69.7(3) 2_665 2_665 ?
O4 K2 W4 84.3(3) 2_665 2_665 ?
O15 K2 W4 30.4(3) 2_665 2_665 ?
O35 K2 W4 159.1(3) . 2_665 ?
O16 K2 W4 112.6(3) 1_455 2_665 ?
W10 K2 W4 169.74(17) . 2_665 ?
W9 K2 W4 53.20(7) 2_665 2_665 ?
W3 K2 W4 60.15(8) 2_665 2_665 ?
O55 K3 O23W 69.5(9) . . ?
O55 K3 O16 118.8(5) . 1_455 ?
O23W K3 O16 146.6(10) . 1_455 ?
O55 K3 O35 93.9(5) . . ?
O23W K3 O35 149.1(10) . . ?
O16 K3 O35 64.1(4) 1_455 . ?
O55 K3 O33 143.0(5) . 2_665 ?
O23W K3 O33 88.0(9) . 2_665 ?
O16 K3 O33 66.4(4) 1_455 2_665 ?
O35 K3 O33 118.0(5) . 2_665 ?
O55 K3 O5 148.8(5) . 2_665 ?
O23W K3 O5 90.7(8) . 2_665 ?
O16 K3 O5 91.2(4) 1_455 2_665 ?
O35 K3 O5 91.6(4) . 2_665 ?
O33 K3 O5 54.7(4) 2_665 2_665 ?
O55 K3 O1 95.9(5) . 2_665 ?
O23W K3 O1 82.0(9) . 2_665 ?
O16 K3 O1 125.7(5) 1_455 2_665 ?
O35 K3 O1 73.8(4) . 2_665 ?
O33 K3 O1 110.0(4) 2_665 2_665 ?
O5 K3 O1 56.4(4) 2_665 2_665 ?
O55 K3 O7W 64.1(11) . . ?
O23W K3 O7W 19.7(10) . . ?
O16 K3 O7W 166.3(9) 1_455 . ?
O35 K3 O7W 129.5(9) . . ?
O33 K3 O7W 103.0(10) 2_665 . ?
O5 K3 O7W 89.0(10) 2_665 . ?
O1 K3 O7W 65.0(9) 2_665 . ?
O55 K3 O13W 83.6(7) . . ?
O23W K3 O13W 54.2(10) . . ?
O16 K3 O13W 93.3(6) 1_455 . ?
O35 K3 O13W 152.8(7) . . ?
O33 K3 O13W 59.4(7) 2_665 . ?
O5 K3 O13W 104.6(7) 2_665 . ?
O1 K3 O13W 133.5(7) 2_665 . ?
O7W K3 O13W 73.5(10) . . ?
O55 K3 W9 154.5(4) . 2_665 ?
O23W K3 W9 85.4(8) . 2_665 ?
O16 K3 W9 79.9(3) 1_455 2_665 ?
O35 K3 W9 110.6(3) . 2_665 ?
O33 K3 W9 25.4(3) 2_665 2_665 ?
O5 K3 W9 29.8(3) 2_665 2_665 ?
O1 K3 W9 84.7(3) 2_665 2_665 ?
O7W K3 W9 93.7(10) . 2_665 ?
O13W K3 W9 77.7(7) . 2_665 ?
O55 K3 K2 145.6(4) . . ?
O23W K3 K2 135.5(8) . . ?
O16 K3 K2 56.9(3) 1_455 . ?
O35 K3 K2 52.3(3) . . ?
O33 K3 K2 70.2(3) 2_665 . ?
O5 K3 K2 45.0(3) 2_665 . ?
O1 K3 K2 70.7(3) 2_665 . ?
O7W K3 K2 129.4(10) . . ?
O13W K3 K2 128.9(6) . . ?
W9 K3 K2 58.32(10) 2_665 . ?
O55 K3 W1 119.3(4) . 2_665 ?
O23W K3 W1 81.6(8) . 2_665 ?
O16 K3 W1 114.6(3) 1_455 2_665 ?
O35 K3 W1 84.6(3) . 2_665 ?
O33 K3 W1 84.1(3) 2_665 2_665 ?
O5 K3 W1 30.9(3) 2_665 2_665 ?
O1 K3 W1 26.0(3) 2_665 2_665 ?
O7W K3 W1 71.0(10) . 2_665 ?
O13W K3 W1 120.2(7) . 2_665 ?
W9 K3 W1 58.71(8) 2_665 2_665 ?
K2 K3 W1 58.52(11) . 2_665 ?
O4W K4 O31 86.7(6) . . ?
O4W K4 O14W 170.7(7) . 2_666 ?
O31 K4 O14W 91.5(5) . 2_666 ?
O4W K4 O1W 98.9(7) . . ?
O31 K4 O1W 144.9(5) . . ?
O14W K4 O1W 87.8(6) 2_666 . ?
O4W K4 O20 74.8(6) . 1_455 ?
O31 K4 O20 140.8(5) . 1_455 ?
O14W K4 O20 101.3(6) 2_666 1_455 ?
O1W K4 O20 73.2(5) . 1_455 ?
O4W K4 O27 101.8(6) . . ?
O31 K4 O27 73.0(5) . . ?
O14W K4 O27 86.3(5) 2_666 . ?
O1W K4 O27 72.0(5) . . ?
O20 K4 O27 144.0(5) 1_455 . ?
O4W K4 O19W 89.6(7) . . ?
O31 K4 O19W 71.7(5) . . ?
O14W K4 O19W 81.2(6) 2_666 . ?
O1W K4 O19W 142.3(6) . . ?
O20 K4 O19W 73.8(5) 1_455 . ?
O27 K4 O19W 142.1(5) . . ?
O4W K4 W8 71.2(5) . . ?
O31 K4 W8 20.6(4) . . ?
O14W K4 W8 109.0(4) 2_666 . ?
O1W K4 W8 131.8(4) . . ?
O20 K4 W8 140.2(4) 1_455 . ?
O27 K4 W8 64.8(3) . . ?
O19W K4 W8 85.7(4) . . ?
O4W K4 W7 84.0(5) . . ?
O31 K4 W7 63.5(4) . . ?
O14W K4 W7 103.3(4) 2_666 . ?
O1W K4 W7 82.5(4) . . ?
O20 K4 W7 144.5(4) 1_455 . ?
O27 K4 W7 19.6(3) . . ?
O19W K4 W7 135.1(4) . . ?
W8 K4 W7 50.14(6) . . ?
O4W K4 W5 67.6(5) . 1_455 ?
O31 K4 W5 133.4(4) . 1_455 ?
O14W K4 W5 107.8(4) 2_666 1_455 ?
O1W K4 W5 79.5(4) . 1_455 ?
O20 K4 W5 8.6(3) 1_455 1_455 ?
O27 K4 W5 147.7(4) . 1_455 ?
O19W K4 W5 70.0(4) . 1_455 ?
W8 K4 W5 131.59(12) . 1_455 ?
W7 K4 W5 143.19(14) . 1_455 ?
O4W K4 K13 114.8(5) . . ?
O31 K4 K13 155.8(5) . . ?
O14W K4 K13 65.5(5) 2_666 . ?
O1W K4 K13 46.8(5) . . ?
O20 K4 K13 46.1(4) 1_455 . ?
O27 K4 K13 110.7(4) . . ?
O19W K4 K13 96.3(4) . . ?
W8 K4 K13 173.6(3) . . ?
W7 K4 K13 126.6(3) . . ?
W5 K4 K13 54.7(3) 1_455 . ?
O4W K4 K5 52.5(6) . . ?
O31 K4 K5 57.1(4) . . ?
O14W K4 K5 119.3(4) 2_666 . ?
O1W K4 K5 148.3(5) . . ?
O20 K4 K5 84.6(3) 1_455 . ?
O27 K4 K5 122.4(3) . . ?
O19W K4 K5 42.1(4) . . ?
W8 K4 K5 58.32(10) . . ?
W7 K4 K5 104.79(13) . . ?
W5 K4 K5 76.59(11) 1_455 . ?
K13 K4 K5 126.7(3) . . ?
O30 K5 O33 119.7(5) . 2_665 ?
O30 K5 O13W 75.9(8) . . ?
O33 K5 O13W 64.8(6) 2_665 . ?
O30 K5 O19W 100.0(4) . . ?
O33 K5 O19W 113.1(5) 2_665 . ?
O13W K5 O19W 77.6(9) . . ?
O30 K5 O58 75.8(4) . 2_665 ?
O33 K5 O58 63.5(4) 2_665 2_665 ?
O13W K5 O58 93.3(9) . 2_665 ?
O19W K5 O58 170.7(5) . 2_665 ?
O30 K5 O11 89.3(5) . 1_455 ?
O33 K5 O11 118.9(5) 2_665 1_455 ?
O13W K5 O11 163.7(10) . 1_455 ?
O19W K5 O11 112.4(4) . 1_455 ?
O58 K5 O11 76.0(4) 2_665 1_455 ?
O30 K5 O16 167.1(5) . 1_455 ?
O33 K5 O16 62.4(4) 2_665 1_455 ?
O13W K5 O16 95.1(9) . 1_455 ?
O19W K5 O16 68.8(4) . 1_455 ?
O58 K5 O16 114.4(4) 2_665 1_455 ?
O11 K5 O16 100.6(5) 1_455 1_455 ?
O30 K5 O4W 67.7(4) . . ?
O33 K5 O4W 172.2(5) 2_665 . ?
O13W K5 O4W 121.4(7) . . ?
O19W K5 O4W 65.9(4) . . ?
O58 K5 O4W 118.7(5) 2_665 . ?
O11 K5 O4W 56.7(4) 1_455 . ?
O16 K5 O4W 111.0(4) 1_455 . ?
O30 K5 O13 139.8(5) . 1_455 ?
O33 K5 O13 89.8(4) 2_665 1_455 ?
O13W K5 O13 144.3(8) . 1_455 ?
O19W K5 O13 91.4(4) . 1_455 ?
O58 K5 O13 97.1(4) 2_665 1_455 ?
O11 K5 O13 51.0(4) 1_455 1_455 ?
O16 K5 O13 49.6(4) 1_455 1_455 ?
O4W K5 O13 82.6(4) . 1_455 ?
O30 K5 W8 22.0(3) . . ?
O33 K5 W8 126.2(4) 2_665 . ?
O13W K5 W8 67.4(6) . . ?
O19W K5 W8 78.3(3) . . ?
O58 K5 W8 96.7(3) 2_665 . ?
O11 K5 W8 101.2(3) 1_455 . ?
O16 K5 W8 145.5(3) 1_455 . ?
O4W K5 W8 61.6(3) . . ?
O13 K5 W8 143.9(3) 1_455 . ?
O30 K5 W3 110.6(4) . 1_455 ?
O33 K5 W3 112.7(4) 2_665 1_455 ?
O13W K5 W3 172.9(9) . 1_455 ?
O19W K5 W3 98.0(3) . 1_455 ?
O58 K5 W3 91.3(3) 2_665 1_455 ?
O11 K5 W3 23.5(3) 1_455 1_455 ?
O16 K5 W3 78.0(3) 1_455 1_455 ?
O4W K5 W3 60.6(3) . 1_455 ?
O13 K5 W3 29.2(3) 1_455 1_455 ?
W8 K5 W3 117.52(15) . 1_455 ?
O30 K5 K3 128.6(4) . . ?
O33 K5 K3 44.7(3) 2_665 . ?
O13W K5 K3 52.8(8) . . ?
O19W K5 K3 68.4(3) . . ?
O58 K5 K3 107.6(3) 2_665 . ?
O11 K5 K3 142.0(4) 1_455 . ?
O16 K5 K3 42.5(3) 1_455 . ?
O4W K5 K3 133.7(4) . . ?
O13 K5 K3 91.5(3) 1_455 . ?
W8 K5 K3 115.57(17) . . ?
W3 K5 K3 120.42(16) 1_455 . ?
O18W K6 O42 112(3) 1_455 . ?
O18W K6 O15W 56(3) 1_455 1_545 ?
O42 K6 O15W 162.8(10) . 1_545 ?
O18W K6 O43 133(3) 1_455 . ?
O42 K6 O43 55.2(4) . . ?
O15W K6 O43 121.5(9) 1_545 . ?
O18W K6 O45 127(3) 1_455 2_656 ?
O42 K6 O45 73.0(5) . 2_656 ?
O15W K6 O45 123.7(10) 1_545 2_656 ?
O43 K6 O45 94.2(5) . 2_656 ?
O18W K6 O48 74(3) 1_455 1_455 ?
O42 K6 O48 55.3(4) . 1_455 ?
O15W K6 O48 107.6(9) 1_545 1_455 ?
O43 K6 O48 63.1(4) . 1_455 ?
O45 K6 O48 127.9(5) 2_656 1_455 ?
O18W K6 O65 87(3) 1_455 . ?
O42 K6 O65 92.4(5) . . ?
O15W K6 O65 75.4(9) 1_545 . ?
O43 K6 O65 53.1(4) . . ?
O45 K6 O65 145.5(5) 2_656 . ?
O48 K6 O65 51.8(4) 1_455 . ?
O18W K6 O22W 129(3) 1_455 . ?
O42 K6 O22W 118.3(9) . . ?
O15W K6 O22W 75.4(12) 1_545 . ?
O43 K6 O22W 82.3(8) . . ?
O45 K6 O22W 67.4(8) 2_656 . ?
O48 K6 O22W 141.5(8) 1_455 . ?
O65 K6 O22W 94.6(8) . . ?
O18W K6 O42 77(3) 1_455 2_556 ?
O42 K6 O42 72.6(5) . 2_556 ?
O15W K6 O42 112.6(9) 1_545 2_556 ?
O43 K6 O42 125.9(5) . 2_556 ?
O45 K6 O42 54.4(4) 2_656 2_556 ?
O48 K6 O42 99.9(4) 1_455 2_556 ?
O65 K6 O42 150.8(5) . 2_556 ?
O22W K6 O42 114.5(8) . 2_556 ?
O18W K6 O46 84(3) 1_455 2_656 ?
O42 K6 O46 114.0(4) . 2_656 ?
O15W K6 O46 79.0(9) 1_545 2_656 ?
O43 K6 O46 142.4(5) . 2_656 ?
O45 K6 O46 50.7(4) 2_656 2_656 ?
O48 K6 O46 145.9(4) 1_455 2_656 ?
O65 K6 O46 153.6(5) . 2_656 ?
O22W K6 O46 72.5(8) . 2_656 ?
O42 K6 O46 48.9(4) 2_556 2_656 ?
O18W K6 K16 28(3) 1_455 1_455 ?
O42 K6 K16 84.7(5) . 1_455 ?
O15W K6 K16 81.8(9) 1_545 1_455 ?
O43 K6 K16 112.9(5) . 1_455 ?
O45 K6 K16 125.4(4) 2_656 1_455 ?
O48 K6 K16 49.8(4) 1_455 1_455 ?
O65 K6 K16 82.5(4) . 1_455 ?
O22W K6 K16 157.0(9) . 1_455 ?
O42 K6 K16 71.6(4) 2_556 1_455 ?
O46 K6 K16 100.3(4) 2_656 1_455 ?
O18W K6 W12 99(3) 1_455 2_656 ?
O42 K6 W12 85.1(3) . 2_656 ?
O15W K6 W12 108.2(8) 1_545 2_656 ?
O43 K6 W12 121.2(4) . 2_656 ?
O45 K6 W12 28.3(3) 2_656 2_656 ?
O48 K6 W12 129.6(4) 1_455 2_656 ?
O65 K6 W12 173.9(4) . 2_656 ?
O22W K6 W12 81.8(7) . 2_656 ?
O42 K6 W12 32.8(3) 2_556 2_656 ?
O46 K6 W12 29.3(3) 2_656 2_656 ?
K16 K6 W12 102.8(3) 1_455 2_656 ?
O3W K7 O40 142.5(6) 1_545 . ?
O3W K7 O6W 74.2(7) 1_545 . ?
O40 K7 O6W 68.3(7) . . ?
O3W K7 O49 105.3(6) 1_545 . ?
O40 K7 O49 94.2(6) . . ?
O6W K7 O49 121.6(8) . . ?
O3W K7 O45 145.5(6) 1_545 2_656 ?
O40 K7 O45 65.9(5) . 2_656 ?
O6W K7 O45 127.6(7) . 2_656 ?
O49 K7 O45 86.1(5) . 2_656 ?
O3W K7 O22W 81.0(9) 1_545 . ?
O40 K7 O22W 100.7(10) . . ?
O6W K7 O22W 92.8(10) . . ?
O49 K7 O22W 145.6(9) . . ?
O45 K7 O22W 72.4(9) 2_656 . ?
O3W K7 O5W 76.7(6) 1_545 2_656 ?
O40 K7 O5W 140.8(6) . 2_656 ?
O6W K7 O5W 150.8(8) . 2_656 ?
O49 K7 O5W 66.5(7) . 2_656 ?
O45 K7 O5W 78.6(6) 2_656 2_656 ?
O22W K7 O5W 82.8(10) . 2_656 ?
O3W K7 O50 73.1(5) 1_545 . ?
O40 K7 O50 93.6(5) . . ?
O6W K7 O50 70.1(6) . . ?
O49 K7 O50 55.4(4) . . ?
O45 K7 O50 135.7(5) 2_656 . ?
O22W K7 O50 151.9(9) . . ?
O5W K7 O50 101.2(6) 2_656 . ?
O3W K7 K16 157.9(6) 1_545 2_656 ?
O40 K7 K16 49.1(5) . 2_656 ?
O6W K7 K16 112.4(8) . 2_656 ?
O49 K7 K16 52.8(5) . 2_656 ?
O45 K7 K16 47.5(4) 2_656 2_656 ?
O22W K7 K16 118.6(9) . 2_656 ?
O5W K7 K16 94.8(6) 2_656 2_656 ?
O50 K7 K16 89.0(4) . 2_656 ?
O3W K7 W13 85.4(4) 1_545 . ?
O40 K7 W13 101.0(4) . . ?
O6W K7 W13 100.5(6) . . ?
O49 K7 W13 26.0(3) . . ?
O45 K7 W13 111.8(4) 2_656 . ?
O22W K7 W13 157.6(9) . . ?
O5W K7 W13 76.8(5) 2_656 . ?
O50 K7 W13 30.8(3) . . ?
K16 K7 W13 72.7(4) 2_656 . ?
O3W K7 K17 45.5(5) 1_545 . ?
O40 K7 K17 105.8(6) . . ?
O6W K7 K17 50.0(8) . . ?
O49 K7 K17 149.1(6) . . ?
O45 K7 K17 123.4(6) 2_656 . ?
O22W K7 K17 53.6(9) . . ?
O5W K7 K17 107.3(7) 2_656 . ?
O50 K7 K17 99.3(5) . . ?
K16 K7 K17 154.3(6) 2_656 . ?
W13 K7 K17 124.5(5) . . ?
O3W K7 K6 123.4(5) 1_545 . ?
O40 K7 K6 61.3(4) . . ?
O6W K7 K6 94.4(6) . . ?
O49 K7 K6 126.2(4) . . ?
O45 K7 K6 40.9(3) 2_656 . ?
O22W K7 K6 43.6(9) . . ?
O5W K7 K6 101.7(5) 2_656 . ?
O50 K7 K6 154.4(4) . . ?
K16 K7 K6 78.0(3) 2_656 . ?
W13 K7 K6 150.4(2) . . ?
K17 K7 K6 84.5(4) . . ?
K20 K8 O5W 48.7(10) . . ?
K20 K8 O46 133.6(10) . . ?
O5W K8 O46 98.3(7) . . ?
K20 K8 O26 146.1(10) . 2_666 ?
O5W K8 O26 145.6(7) . 2_666 ?
O46 K8 O26 80.1(5) . 2_666 ?
K20 K8 O23 58.1(9) . 2_666 ?
O5W K8 O23 105.3(7) . 2_666 ?
O46 K8 O23 123.9(5) . 2_666 ?
O26 K8 O23 103.8(5) 2_666 2_666 ?
K20 K8 O69 103.2(9) . . ?
O5W K8 O69 115.9(6) . . ?
O46 K8 O69 57.8(4) . . ?
O26 K8 O69 92.5(5) 2_666 . ?
O23 K8 O69 66.1(4) 2_666 . ?
K20 K8 O22W 115.6(12) . 2_656 ?
O5W K8 O22W 76.8(9) . 2_656 ?
O46 K8 O22W 76.6(8) . 2_656 ?
O26 K8 O22W 69.4(8) 2_666 2_656 ?
O23 K8 O22W 158.0(8) 2_666 2_656 ?
O69 K8 O22W 133.4(9) . 2_656 ?
K20 K8 O25 98.0(10) . 2_666 ?
O5W K8 O25 142.9(7) . 2_666 ?
O46 K8 O25 118.6(5) . 2_666 ?
O26 K8 O25 53.7(4) 2_666 2_666 ?
O23 K8 O25 52.0(4) 2_666 2_666 ?
O69 K8 O25 83.8(4) . 2_666 ?
O22W K8 O25 113.5(8) 2_656 2_666 ?
K20 K8 O8 97.4(9) . 2_666 ?
O5W K8 O8 111.9(6) . 2_666 ?
O46 K8 O8 127.8(5) . 2_666 ?
O26 K8 O8 50.9(4) 2_666 2_666 ?
O23 K8 O8 88.7(4) 2_666 2_666 ?
O69 K8 O8 130.1(5) . 2_666 ?
O22W K8 O8 70.6(8) 2_656 2_666 ?
O25 K8 O8 48.4(4) 2_666 2_666 ?
K20 K8 O9 56.9(9) . 2_666 ?
O5W K8 O9 96.1(6) . 2_666 ?
O46 K8 O9 165.4(5) . 2_666 ?
O26 K8 O9 89.4(4) 2_666 2_666 ?
O23 K8 O9 48.9(4) 2_666 2_666 ?
O69 K8 O9 113.2(5) . 2_666 ?
O22W K8 O9 109.3(8) 2_656 2_666 ?
O25 K8 O9 46.9(4) 2_666 2_666 ?
O8 K8 O9 47.0(4) 2_666 2_666 ?
K20 K8 W7 120.5(9) . 2_666 ?
O5W K8 W7 146.1(5) . 2_666 ?
O46 K8 W7 104.6(4) . 2_666 ?
O26 K8 W7 26.4(3) 2_666 2_666 ?
O23 K8 W7 82.2(4) 2_666 2_666 ?
O69 K8 W7 97.5(4) . 2_666 ?
O22W K8 W7 84.6(8) 2_656 2_666 ?
O25 K8 W7 30.2(2) 2_666 2_666 ?
O8 K8 W7 34.3(3) 2_666 2_666 ?
O9 K8 W7 63.6(3) 2_666 2_666 ?
K20 K8 W2 69.5(8) . 2_666 ?
O5W K8 W2 89.7(5) . 2_666 ?
O46 K8 W2 153.2(5) . 2_666 ?
O26 K8 W2 79.0(3) 2_666 2_666 ?
O23 K8 W2 77.6(3) 2_666 2_666 ?
O69 K8 W2 139.6(4) . 2_666 ?
O22W K8 W2 80.5(8) 2_656 2_666 ?
O25 K8 W2 59.3(3) 2_666 2_666 ?
O8 K8 W2 28.2(3) 2_666 2_666 ?
O9 K8 W2 28.8(3) 2_666 2_666 ?
W7 K8 W2 59.15(14) 2_666 2_666 ?
O16W K9 O11 138.9(10) 1_655 . ?
O16W K9 O58 105.2(10) 1_655 2_765 ?
O11 K9 O58 78.1(5) . 2_765 ?
O16W K9 O11W 77.1(13) 1_655 . ?
O11 K9 O11W 70.3(8) . . ?
O58 K9 O11W 128.8(8) 2_765 . ?
O16W K9 O59 102.3(10) 1_655 2_765 ?
O11 K9 O59 111.6(5) . 2_765 ?
O58 K9 O59 54.5(4) 2_765 2_765 ?
O11W K9 O59 176.7(8) . 2_765 ?
O16W K9 O60 66.7(9) 1_655 2_765 ?
O11 K9 O60 154.0(6) . 2_765 ?
O58 K9 O60 102.1(5) 2_765 2_765 ?
O11W K9 O60 123.7(7) . 2_765 ?
O59 K9 O60 53.4(4) 2_765 2_765 ?
O16W K9 O7W 42.9(13) 1_655 2_765 ?
O11 K9 O7W 125.1(11) . 2_765 ?
O58 K9 O7W 62.4(10) 2_765 2_765 ?
O11W K9 O7W 105.6(14) . 2_765 ?
O59 K9 O7W 75.6(11) 2_765 2_765 ?
O60 K9 O7W 75.2(10) 2_765 2_765 ?
O16W K9 K15 152.3(9) 1_655 . ?
O11 K9 K15 68.0(5) . . ?
O58 K9 K15 84.0(6) 2_765 . ?
O11W K9 K15 117.8(10) . . ?
O59 K9 K15 61.4(5) 2_765 . ?
O60 K9 K15 86.0(5) 2_765 . ?
O7W K9 K15 136.0(11) 2_765 . ?
O16W K9 O30 64.7(9) 1_655 1_655 ?
O11 K9 O30 80.5(4) . 1_655 ?
O58 K9 O30 66.6(4) 2_765 1_655 ?
O11W K9 O30 69.1(9) . 1_655 ?
O59 K9 O30 113.7(5) 2_765 1_655 ?
O60 K9 O30 123.9(5) 2_765 1_655 ?
O7W K9 O30 50.3(10) 2_765 1_655 ?
K15 K9 O30 140.8(6) . 1_655 ?
O16W K9 W15 107.5(10) 1_655 2_765 ?
O11 K9 W15 91.8(4) . 2_765 ?
O58 K9 W15 24.2(3) 2_765 2_765 ?
O11W K9 W15 152.8(7) . 2_765 ?
O59 K9 W15 30.5(3) 2_765 2_765 ?
O60 K9 W15 81.1(3) 2_765 2_765 ?
O7W K9 W15 67.4(10) 2_765 2_765 ?
K15 K9 W15 70.6(5) . 2_765 ?
O30 K9 W15 88.3(4) 1_655 2_765 ?
O16W K9 W16 84.1(9) 1_655 2_765 ?
O11 K9 W16 135.5(4) . 2_765 ?
O58 K9 W16 79.5(3) 2_765 2_765 ?
O11W K9 W16 149.2(7) . 2_765 ?
O59 K9 W16 27.9(2) 2_765 2_765 ?
O60 K9 W16 25.6(3) 2_765 2_765 ?
O7W K9 W16 74.6(10) 2_765 2_765 ?
K15 K9 W16 71.8(4) . 2_765 ?
O30 K9 W16 123.8(4) 1_655 2_765 ?
W15 K9 W16 56.72(11) 2_765 2_765 ?
O16W K9 K5 106.3(9) 1_655 1_655 ?
O11 K9 K5 47.3(3) . 1_655 ?
O58 K9 K5 45.1(3) 2_765 1_655 ?
O11W K9 K5 84.4(7) . 1_655 ?
O59 K9 K5 98.9(4) 2_765 1_655 ?
O60 K9 K5 145.4(4) 2_765 1_655 ?
O7W K9 K5 78.0(10) 2_765 1_655 ?
K15 K9 K5 98.7(5) . 1_655 ?
O30 K9 K5 42.2(3) 1_655 1_655 ?
W15 K9 K5 68.53(18) 2_765 1_655 ?
W16 K9 K5 124.7(2) 2_765 1_655 ?
K20 K10 O24W 159(2) 2_656 . ?
K20 K10 K16 116.0(19) 2_656 . ?
O24W K10 K16 73.5(18) . . ?
K20 K10 O53 87.6(16) 2_656 2_656 ?
O24W K10 O53 71.5(19) . 2_656 ?
K16 K10 O53 108.6(10) . 2_656 ?
K20 K10 K12 77.0(17) 2_656 1_545 ?
O24W K10 K12 121(2) . 1_545 ?
K16 K10 K12 99.1(8) . 1_545 ?
O53 K10 K12 152.1(9) 2_656 1_545 ?
K20 K10 O23 68.1(15) 2_656 1_545 ?
O24W K10 O23 102.5(19) . 1_545 ?
K16 K10 O23 175.8(13) . 1_545 ?
O53 K10 O23 70.5(6) 2_656 1_545 ?
K12 K10 O23 82.1(7) 1_545 1_545 ?
K20 K10 O66 63.7(16) 2_656 . ?
O24W K10 O66 132.4(18) . . ?
K16 K10 O66 60.5(6) . . ?
O53 K10 O66 132.6(11) 2_656 . ?
K12 K10 O66 59.7(7) 1_545 . ?
O23 K10 O66 123.2(10) 1_545 . ?
K20 K10 O9W 160.7(19) 2_656 2_656 ?
O24W K10 O9W 35.9(19) . 2_656 ?
K16 K10 O9W 74.7(9) . 2_656 ?
O53 K10 O9W 104.6(12) 2_656 2_656 ?
K12 K10 O9W 85.6(11) 1_545 2_656 ?
O23 K10 O9W 101.5(10) 1_545 2_656 ?
O66 K10 O9W 114.4(10) . 2_656 ?
K20 K10 O49 90.5(18) 2_656 2_656 ?
O24W K10 O49 77.9(19) . 2_656 ?
K16 K10 O49 60.4(8) . 2_656 ?
O53 K10 O49 52.5(6) 2_656 2_656 ?
K12 K10 O49 148.6(10) 1_545 2_656 ?
O23 K10 O49 120.1(7) 1_545 2_656 ?
O66 K10 O49 88.9(8) . 2_656 ?
O9W K10 O49 108.7(9) 2_656 2_656 ?
K20 K10 O18W 124(3) 2_656 . ?
O24W K10 O18W 75(3) . . ?
K16 K10 O18W 34(2) . . ?
O53 K10 O18W 137(2) 2_656 . ?
K12 K10 O18W 71(2) 1_545 . ?
O23 K10 O18W 145(2) 1_545 . ?
O66 K10 O18W 60.6(19) . . ?
O9W K10 O18W 56(2) 2_656 . ?
O49 K10 O18W 94(2) 2_656 . ?
K20 K10 O5W 35.8(16) 2_656 2_656 ?
O24W K10 O5W 134(2) . 2_656 ?
K16 K10 O5W 87.0(10) . 2_656 ?
O53 K10 O5W 76.7(8) 2_656 2_656 ?
K12 K10 O5W 101.9(10) 1_545 2_656 ?
O23 K10 O5W 96.7(9) 1_545 2_656 ?
O66 K10 O5W 57.7(7) . 2_656 ?
O9W K10 O5W 161.2(9) 2_656 2_656 ?
O49 K10 O5W 56.7(7) 2_656 2_656 ?
O18W K10 O5W 110(2) . 2_656 ?
K20 K10 K13 121.0(17) 2_656 2_656 ?
O24W K10 K13 67.3(19) . 2_656 ?
K16 K10 K13 111.1(10) . 2_656 ?
O53 K10 K13 109.3(9) 2_656 2_656 ?
K12 K10 K13 62.0(7) 1_545 2_656 ?
O23 K10 K13 65.9(6) 1_545 2_656 ?
O66 K10 K13 117.7(8) . 2_656 ?
O9W K10 K13 41.1(6) 2_656 2_656 ?
O49 K10 K13 144.8(10) 2_656 2_656 ?
O18W K10 K13 81(2) . 2_656 ?
O5W K10 K13 156.7(9) 2_656 2_656 ?
K17 K11 O1 126.0(10) 2_665 . ?
K17 K11 O6W 66.9(10) 2_665 2_665 ?
O1 K11 O6W 107.1(9) . 2_665 ?
K17 K11 O64 62.6(8) 2_665 2_665 ?
O1 K11 O64 169.8(10) . 2_665 ?
O6W K11 O64 81.0(7) 2_665 2_665 ?
K17 K11 O36 113.1(9) 2_665 2_665 ?
O1 K11 O36 117.4(7) . 2_665 ?
O6W K11 O36 77.1(8) 2_665 2_665 ?
O64 K11 O36 57.4(5) 2_665 2_665 ?
K17 K11 O35 132.1(11) 2_665 2_665 ?
O1 K11 O35 72.4(6) . 2_665 ?
O6W K11 O35 65.3(8) 2_665 2_665 ?
O64 K11 O35 106.4(7) 2_665 2_665 ?
O36 K11 O35 52.4(5) 2_665 2_665 ?
K17 K11 K14 65.8(9) 2_665 2_665 ?
O1 K11 K14 62.9(6) . 2_665 ?
O6W K11 K14 68.2(8) 2_665 2_665 ?
O64 K11 K14 126.9(8) 2_665 2_665 ?
O36 K11 K14 142.5(9) 2_665 2_665 ?
O35 K11 K14 98.7(8) 2_665 2_665 ?
K17 K11 K15 141.3(10) 2_665 . ?
O1 K11 K15 83.4(7) . . ?
O6W K11 K15 133.9(10) 2_665 . ?
O64 K11 K15 86.5(7) 2_665 . ?
O36 K11 K15 59.1(6) 2_665 . ?
O35 K11 K15 76.4(7) 2_665 . ?
K14 K11 K15 145.5(7) 2_665 . ?
K17 K11 W17 86.0(8) 2_665 2_665 ?
O1 K11 W17 147.6(7) . 2_665 ?
O6W K11 W17 78.4(6) 2_665 2_665 ?
O64 K11 W17 26.2(3) 2_665 2_665 ?
O36 K11 W17 31.2(3) 2_665 2_665 ?
O35 K11 W17 81.8(5) 2_665 2_665 ?
K14 K11 W17 142.4(7) 2_665 2_665 ?
K15 K11 W17 71.5(5) . 2_665 ?
K17 K11 W10 126.1(9) 2_665 2_665 ?
O1 K11 W10 94.5(6) . 2_665 ?
O6W K11 W10 68.1(7) 2_665 2_665 ?
O64 K11 W10 82.5(5) 2_665 2_665 ?
O36 K11 W10 27.2(3) 2_665 2_665 ?
O35 K11 W10 25.2(3) 2_665 2_665 ?
K14 K11 W10 120.5(7) 2_665 2_665 ?
K15 K11 W10 66.3(6) . 2_665 ?
W17 K11 W10 57.0(3) 2_665 2_665 ?
K17 K11 K3 120.2(9) 2_665 2_665 ?
O1 K11 K3 43.2(4) . 2_665 ?
O6W K11 K3 67.5(7) 2_665 2_665 ?
O64 K11 K3 140.5(7) 2_665 2_665 ?
O36 K11 K3 91.7(5) 2_665 2_665 ?
O35 K11 K3 39.3(4) 2_665 2_665 ?
K14 K11 K3 62.7(5) 2_665 2_665 ?
K15 K11 K3 98.3(6) . 2_665 ?
W17 K11 K3 119.7(5) 2_665 2_665 ?
W10 K11 K3 64.4(3) 2_665 2_665 ?
K17 K11 K19 114.3(11) 2_665 1_565 ?
O1 K11 K19 75.3(8) . 1_565 ?
O6W K11 K19 176.3(10) 2_665 1_565 ?
O64 K11 K19 96.4(9) 2_665 1_565 ?
O36 K11 K19 99.3(9) 2_665 1_565 ?
O35 K11 K19 113.2(9) 2_665 1_565 ?
K14 K11 K19 115.5(9) 2_665 1_565 ?
K15 K11 K19 42.9(9) . 1_565 ?
W17 K11 K19 98.1(8) 2_665 1_565 ?
W10 K11 K19 109.0(8) 2_665 1_565 ?
K3 K11 K19 113.7(7) 2_665 1_565 ?
O9 K12 K10 84.8(7) . 1_565 ?
O9 K12 O20W 107.9(15) . . ?
K10 K12 O20W 129.9(16) 1_565 . ?
O9 K12 K20 60.4(9) . 2_666 ?
K10 K12 K20 32.4(8) 1_565 2_666 ?
O20W K12 K20 114.0(17) . 2_666 ?
O9 K12 O66 101.2(8) . 1_565 ?
K10 K12 O66 63.6(7) 1_565 1_565 ?
O20W K12 O66 66.4(14) . 1_565 ?
K20 K12 O66 55.7(9) 2_666 1_565 ?
O9 K12 O21 52.2(5) . . ?
K10 K12 O21 89.7(7) 1_565 . ?
O20W K12 O21 136.8(15) . . ?
K20 K12 O21 89.9(9) 2_666 . ?
O66 K12 O21 145.5(9) 1_565 . ?
O9 K12 O10 52.3(5) . . ?
K10 K12 O10 126.4(10) 1_565 . ?
O20W K12 O10 57.4(13) . . ?
K20 K12 O10 94.1(10) 2_666 . ?
O66 K12 O10 91.9(8) 1_565 . ?
O21 K12 O10 86.9(6) . . ?
O9 K12 O15W 173.3(11) . 1_655 ?
K10 K12 O15W 101.9(10) 1_565 1_655 ?
O20W K12 O15W 67.4(15) . 1_655 ?
K20 K12 O15W 125.6(12) 2_666 1_655 ?
O66 K12 O15W 81.6(9) 1_565 1_655 ?
O21 K12 O15W 127.6(11) . 1_655 ?
O10 K12 O15W 121.8(9) . 1_655 ?
O9 K12 O12 59.9(5) . . ?
K10 K12 O12 137.4(7) 1_565 . ?
O20W K12 O12 86.2(14) . . ?
K20 K12 O12 120.2(10) 2_666 . ?
O66 K12 O12 140.8(9) 1_565 . ?
O21 K12 O12 50.7(4) . . ?
O10 K12 O12 49.0(5) . . ?
O15W K12 O12 114.2(10) 1_655 . ?
O9 K12 K13 95.8(7) . 2_666 ?
K10 K12 K13 71.3(8) 1_565 2_666 ?
O20W K12 K13 148.5(16) . 2_666 ?
K20 K12 K13 95.5(9) 2_666 2_666 ?
O66 K12 K13 129.7(8) 1_565 2_666 ?
O21 K12 K13 48.5(5) . 2_666 ?
O10 K12 K13 134.2(7) . 2_666 ?
O15W K12 K13 87.0(10) 1_655 2_666 ?
O12 K12 K13 88.2(6) . 2_666 ?
O9 K12 W2 26.7(4) . . ?
K10 K12 W2 96.8(8) 1_565 . ?
O20W K12 W2 81.9(14) . . ?
K20 K12 W2 65.5(8) 2_666 . ?
O66 K12 W2 85.3(6) 1_565 . ?
O21 K12 W2 76.2(5) . . ?
O10 K12 W2 31.0(3) . . ?
O15W K12 W2 149.3(10) 1_655 . ?
O12 K12 W2 62.6(4) . . ?
K13 K12 W2 122.3(6) 2_666 . ?
O9 K12 W6 30.3(4) . . ?
K10 K12 W6 74.5(5) 1_565 . ?
O20W K12 W6 136.2(14) . . ?
K20 K12 W6 64.8(8) 2_666 . ?
O66 K12 W6 118.8(7) 1_565 . ?
O21 K12 W6 27.4(3) . . ?
O10 K12 W6 78.8(4) . . ?
O15W K12 W6 152.2(10) 1_655 . ?
O12 K12 W6 63.1(4) . . ?
K13 K12 W6 65.5(4) 2_666 . ?
W2 K12 W6 57.0(3) . . ?
O9W K13 O17W 30.0(10) . . ?
O9W K13 O21 136.8(11) . 2_666 ?
O17W K13 O21 125.5(9) . 2_666 ?
O9W K13 O1W 104.8(11) . 2_566 ?
O17W K13 O1W 82.9(8) . 2_566 ?
O21 K13 O1W 101.6(8) 2_666 2_566 ?
O9W K13 O20 80.9(11) . 1_455 ?
O17W K13 O20 105.0(8) . 1_455 ?
O21 K13 O20 126.5(8) 2_666 1_455 ?
O1W K13 O20 101.0(7) 2_566 1_455 ?
O9W K13 O1W 126.8(14) . . ?
O17W K13 O1W 156.7(9) . . ?
O21 K13 O1W 71.2(6) 2_666 . ?
O1W K13 O1W 111.4(8) 2_566 . ?
O20 K13 O1W 55.4(5) 1_455 . ?
O9W K13 O19 55.0(7) . 1_455 ?
O17W K13 O19 62.9(6) . 1_455 ?
O21 K13 O19 168.0(9) 2_666 1_455 ?
O1W K13 O19 69.6(6) 2_566 1_455 ?
O20 K13 O19 50.5(4) 1_455 1_455 ?
O1W K13 O19 103.7(7) . 1_455 ?
O9W K13 K13 140.8(12) . 2_566 ?
O17W K13 K13 139.6(11) . 2_566 ?
O21 K13 K13 82.2(8) 2_666 2_566 ?
O1W K13 K13 61.1(7) 2_566 2_566 ?
O20 K13 K13 67.9(7) 1_455 2_566 ?
O1W K13 K13 50.3(6) . 2_566 ?
O19 K13 K13 86.3(8) 1_455 2_566 ?
O9W K13 K12 86.1(11) . 2_666 ?
O17W K13 K12 67.9(7) . 2_666 ?
O21 K13 K12 57.6(5) 2_666 2_666 ?
O1W K13 K12 95.5(7) 2_566 2_666 ?
O20 K13 K12 161.1(9) 1_455 2_666 ?
O1W K13 K12 126.0(7) . 2_666 ?
O19 K13 K12 129.8(7) 1_455 2_666 ?
K13 K13 K12 129.2(10) 2_566 2_666 ?
O9W K13 K10 58.0(8) . 2_656 ?
O17W K13 K10 62.8(7) . 2_656 ?
O21 K13 K10 79.1(7) 2_666 2_656 ?
O1W K13 K10 135.3(8) 2_566 2_656 ?
O20 K13 K10 114.4(8) 1_455 2_656 ?
O1W K13 K10 111.0(7) . 2_656 ?
O19 K13 K10 112.8(7) 1_455 2_656 ?
K13 K13 K10 157.5(9) 2_566 2_656 ?
K12 K13 K10 46.7(6) 2_666 2_656 ?
O9W K13 W5 73.4(8) . 1_455 ?
O17W K13 W5 88.4(6) . 1_455 ?
O21 K13 W5 146.0(8) 2_666 1_455 ?
O1W K13 W5 78.5(5) 2_566 1_455 ?
O20 K13 W5 26.5(3) 1_455 1_455 ?
O1W K13 W5 77.1(5) . 1_455 ?
O19 K13 W5 26.6(3) 1_455 1_455 ?
K13 K13 W5 68.0(6) 2_566 1_455 ?
K12 K13 W5 156.2(6) 2_666 1_455 ?
K10 K13 W5 124.8(7) 2_656 1_455 ?
O9W K13 W5 155.7(11) . 2_666 ?
O17W K13 W5 130.9(8) . 2_666 ?
O21 K13 W5 25.6(4) 2_666 2_666 ?
O1W K13 W5 77.9(6) 2_566 2_666 ?
O20 K13 W5 122.8(7) 1_455 2_666 ?
O1W K13 W5 71.6(5) . 2_666 ?
O19 K13 W5 142.9(7) 1_455 2_666 ?
K13 K13 W5 62.0(6) 2_566 2_666 ?
K12 K13 W5 69.6(4) 2_666 2_666 ?
K10 K13 W5 102.7(6) 2_656 2_666 ?
W5 K13 W5 130.0(6) 1_455 2_666 ?
O16W K14 O7W 47.4(16) 2_665 . ?
O16W K14 O55 113.1(13) 2_665 . ?
O7W K14 O55 65.7(14) . . ?
O16W K14 O60 69.5(10) 2_665 . ?
O7W K14 O60 81.6(15) . . ?
O55 K14 O60 105.0(7) . . ?
O16W K14 O57 105.3(12) 2_665 . ?
O7W K14 O57 77.3(13) . . ?
O55 K14 O57 53.5(5) . . ?
O60 K14 O57 54.4(5) . . ?
O16W K14 O1 69.7(10) 2_665 2_665 ?
O7W K14 O1 68.8(13) . 2_665 ?
O55 K14 O1 88.2(7) . 2_665 ?
O60 K14 O1 139.1(8) . 2_665 ?
O57 K14 O1 137.2(9) . 2_665 ?
O16W K14 K17 135.4(13) 2_665 . ?
O7W K14 K17 165.3(16) . . ?
O55 K14 K17 109.0(9) . . ?
O60 K14 K17 113.1(9) . . ?
O57 K14 K17 111.2(8) . . ?
O1 K14 K17 97.9(8) 2_665 . ?
O16W K14 K11 114.2(11) 2_665 2_665 ?
O7W K14 K11 117.5(15) . 2_665 ?
O55 K14 K11 93.5(8) . 2_665 ?
O60 K14 K11 158.0(9) . 2_665 ?
O57 K14 K11 136.6(9) . 2_665 ?
O1 K14 K11 51.5(5) 2_665 2_665 ?
K17 K14 K11 48.0(6) . 2_665 ?
O16W K14 O21W 109(2) 2_665 1_545 ?
O7W K14 O21W 155(3) . 1_545 ?
O55 K14 O21W 137(2) . 1_545 ?
O60 K14 O21W 83(2) . 1_545 ?
O57 K14 O21W 108.8(19) . 1_545 ?
O1 K14 O21W 112.9(19) 2_665 1_545 ?
K17 K14 O21W 35(2) . 1_545 ?
K11 K14 O21W 75(2) 2_665 1_545 ?
O16W K14 O3W 145.0(12) 2_665 1_545 ?
O7W K14 O3W 138.1(13) . 1_545 ?
O55 K14 O3W 85.4(7) . 1_545 ?
O60 K14 O3W 77.3(6) . 1_545 ?
O57 K14 O3W 60.9(5) . 1_545 ?
O1 K14 O3W 143.2(8) 2_665 1_545 ?
K17 K14 O3W 51.0(6) . 1_545 ?
K11 K14 O3W 92.8(7) 2_665 1_545 ?
O21W K14 O3W 55.2(18) 1_545 1_545 ?
O16W K14 O25W 89(2) 2_665 2_665 ?
O7W K14 O25W 133(3) . 2_665 ?
O55 K14 O25W 150(2) . 2_665 ?
O60 K14 O25W 64(2) . 2_665 ?
O57 K14 O25W 104(2) . 2_665 ?
O1 K14 O25W 119(2) 2_665 2_665 ?
K17 K14 O25W 58(2) . 2_665 ?
K11 K14 O25W 94(2) 2_665 2_665 ?
O21W K14 O25W 23(3) 1_545 2_665 ?
O3W K14 O25W 66(2) 1_545 2_665 ?
O16W K14 O6W 155.5(12) 2_665 . ?
O7W K14 O6W 116.6(16) . . ?
O55 K14 O6W 55.3(7) . . ?
O60 K14 O6W 131.9(8) . . ?
O57 K14 O6W 85.0(7) . . ?
O1 K14 O6W 87.5(7) 2_665 . ?
K17 K14 O6W 54.5(9) . . ?
K11 K14 O6W 51.6(7) 2_665 . ?
O21W K14 O6W 88(2) 1_545 . ?
O3W K14 O6W 59.4(7) 1_545 . ?
O25W K14 O6W 110(2) 2_665 . ?
O8W K15 O4 125.8(13) 1_565 . ?
O8W K15 O36 95.7(10) 1_565 2_665 ?
O4 K15 O36 118.3(9) . 2_665 ?
O8W K15 O37 145.4(10) 1_565 2_665 ?
O4 K15 O37 84.8(7) . 2_665 ?
O36 K15 O37 51.6(5) 2_665 2_665 ?
O8W K15 K11 75.0(11) 1_565 . ?
O4 K15 K11 88.3(9) . . ?
O36 K15 K11 58.0(6) 2_665 . ?
O37 K15 K11 92.4(8) 2_665 . ?
O8W K15 O59 106.0(10) 1_565 2_765 ?
O4 K15 O59 127.3(11) . 2_765 ?
O36 K15 O59 58.3(5) 2_665 2_765 ?
O37 K15 O59 50.6(5) 2_665 2_765 ?
K11 K15 O59 116.0(7) . 2_765 ?
O8W K15 O62 61.8(9) 1_565 2_765 ?
O4 K15 O62 167.7(10) . 2_765 ?
O36 K15 O62 49.4(5) 2_665 2_765 ?
O37 K15 O62 85.4(7) 2_665 2_765 ?
K11 K15 O62 84.6(7) . 2_765 ?
O59 K15 O62 48.9(5) 2_765 2_765 ?
O8W K15 K9 101.7(11) 1_565 . ?
O4 K15 K9 101.2(8) . . ?
O36 K15 K9 113.5(9) 2_665 . ?
O37 K15 K9 85.1(8) 2_665 . ?
K11 K15 K9 169.8(7) . . ?
O59 K15 K9 55.2(6) 2_765 . ?
O62 K15 K9 85.4(7) 2_765 . ?
O8W K15 K19 54.4(12) 1_565 1_565 ?
O4 K15 K19 78.0(11) . 1_565 ?
O36 K15 K19 147.1(14) 2_665 1_565 ?
O37 K15 K19 160.1(12) 2_665 1_565 ?
K11 K15 K19 97.1(13) . 1_565 ?
O59 K15 K19 136.5(13) 2_765 1_565 ?
O62 K15 K19 112.8(12) 2_765 1_565 ?
K9 K15 K19 88.4(12) . 1_565 ?
O8W K15 K2 162.2(13) 1_565 2_665 ?
O4 K15 K2 43.7(4) . 2_665 ?
O36 K15 K2 82.5(6) 2_665 2_665 ?
O37 K15 K2 41.2(4) 2_665 2_665 ?
K11 K15 K2 89.3(7) . 2_665 ?
O59 K15 K2 88.2(7) 2_765 2_665 ?
O62 K15 K2 126.0(8) 2_765 2_665 ?
K9 K15 K2 95.2(7) . 2_665 ?
K19 K15 K2 121.2(10) 1_565 2_665 ?
O8W K15 W10 122.2(10) 1_565 2_665 ?
O4 K15 W10 94.5(7) . 2_665 ?
O36 K15 W10 27.2(3) 2_665 2_665 ?
O37 K15 W10 28.5(3) 2_665 2_665 ?
K11 K15 W10 65.9(6) . 2_665 ?
O59 K15 W10 60.9(5) 2_765 2_665 ?
O62 K15 W10 73.4(5) 2_765 2_665 ?
K9 K15 W10 109.4(8) . 2_665 ?
K19 K15 W10 161.8(14) 1_565 2_665 ?
K2 K15 W10 55.4(3) 2_665 2_665 ?
O8W K15 W3 124.0(10) 1_565 . ?
O4 K15 W3 27.4(4) . . ?
O36 K15 W3 137.7(8) 2_665 . ?
O37 K15 W3 90.5(6) 2_665 . ?
K11 K15 W3 114.8(7) . . ?
O59 K15 W3 115.1(9) 2_765 . ?
O62 K15 W3 160.4(11) 2_765 . ?
K9 K15 W3 75.1(5) . . ?
K19 K15 W3 69.6(10) 1_565 . ?
K2 K15 W3 55.2(3) 2_665 . ?
W10 K15 W3 110.6(6) 2_665 . ?
O18W K16 K10 93(4) . . ?
O18W K16 O45 113(4) . . ?
K10 K16 O45 154.0(14) . . ?
O18W K16 O40 92(4) . 2_656 ?
K10 K16 O40 114.7(8) . 2_656 ?
O45 K16 O40 66.1(6) . 2_656 ?
O18W K16 O48 89(4) . . ?
K10 K16 O48 124.3(8) . . ?
O45 K16 O48 59.9(5) . . ?
O40 K16 O48 120.9(7) 2_656 . ?
O18W K16 O66 82(3) . . ?
K10 K16 O66 67.7(7) . . ?
O45 K16 O66 114.6(7) . . ?
O40 K16 O66 173.7(12) 2_656 . ?
O48 K16 O66 57.4(5) . . ?
O18W K16 O24W 90(4) . . ?
K10 K16 O24W 48.9(14) . . ?
O45 K16 O24W 127.0(14) . . ?
O40 K16 O24W 66.1(13) 2_656 . ?
O48 K16 O24W 172.9(14) . . ?
O66 K16 O24W 115.5(14) . . ?
O18W K16 O49 161(4) . 2_656 ?
K10 K16 O49 70.3(8) . 2_656 ?
O45 K16 O49 83.9(9) . 2_656 ?
O40 K16 O49 88.9(7) 2_656 2_656 ?
O48 K16 O49 106.9(9) . 2_656 ?
O66 K16 O49 97.4(8) . 2_656 ?
O24W K16 O49 73.7(15) . 2_656 ?
O18W K16 K6 40(4) . 1_655 ?
K10 K16 K6 127.8(10) . 1_655 ?
O45 K16 K6 76.9(5) . 1_655 ?
O40 K16 K6 92.4(7) 2_656 1_655 ?
O48 K16 K6 54.5(5) . 1_655 ?
O66 K16 K6 81.9(6) . 1_655 ?
O24W K16 K6 126.3(16) . 1_655 ?
O49 K16 K6 158.4(8) 2_656 1_655 ?
O18W K16 W12 105(4) . . ?
K10 K16 W12 147.9(10) . . ?
O45 K16 W12 27.0(3) . . ?
O40 K16 W12 91.5(5) 2_656 . ?
O48 K16 W12 33.0(3) . . ?
O66 K16 W12 88.3(5) . . ?
O24W K16 W12 153.7(14) . . ?
O49 K16 W12 93.3(8) 2_656 . ?
K6 K16 W12 65.0(3) 1_655 . ?
O18W K16 W18 87(3) . . ?
K10 K16 W18 94.4(7) . . ?
O45 K16 W18 87.8(5) . . ?
O40 K16 W18 150.9(6) 2_656 . ?
O48 K16 W18 30.0(3) . . ?
O66 K16 W18 27.5(3) . . ?
O24W K16 W18 142.9(13) . . ?
O49 K16 W18 101.3(7) 2_656 . ?
K6 K16 W18 68.4(3) 1_655 . ?
W12 K16 W18 61.0(2) . . ?
O18W K16 K20 101(4) . 2_656 ?
K10 K16 K20 23.7(8) . 2_656 ?
O45 K16 K20 139.2(12) . 2_656 ?
O40 K16 K20 135.3(8) 2_656 2_656 ?
O48 K16 K20 102.1(7) . 2_656 ?
O66 K16 K20 48.6(6) . 2_656 ?
O24W K16 K20 71.5(14) . 2_656 ?
O49 K16 K20 65.8(8) 2_656 2_656 ?
K6 K16 K20 124.8(8) 1_655 2_656 ?
W12 K16 K20 124.5(8) . 2_656 ?
W18 K16 K20 73.1(6) . 2_656 ?
O21W K17 K11 120(3) 1_545 2_665 ?
O21W K17 O3W 78(3) 1_545 1_545 ?
K11 K17 O3W 122.0(13) 2_665 1_545 ?
O21W K17 O64 142(4) 1_545 . ?
K11 K17 O64 65.5(8) 2_665 . ?
O3W K17 O64 133.8(13) 1_545 . ?
O21W K17 O10W 80(4) 1_545 1_545 ?
K11 K17 O10W 125.0(11) 2_665 1_545 ?
O3W K17 O10W 111.8(12) 1_545 1_545 ?
O64 K17 O10W 70.0(9) . 1_545 ?
O21W K17 O6W 137(4) 1_545 . ?
K11 K17 O6W 61.2(10) 2_665 . ?
O3W K17 O6W 69.8(9) 1_545 . ?
O64 K17 O6W 79.8(10) . . ?
O10W K17 O6W 138.1(14) 1_545 . ?
O21W K17 K14 75(3) 1_545 . ?
K11 K17 K14 66.2(9) 2_665 . ?
O3W K17 K14 67.3(7) 1_545 . ?
O64 K17 K14 130.2(11) . . ?
O10W K17 K14 154.7(15) 1_545 . ?
O6W K17 K14 66.8(8) . . ?
O21W K17 O25W 11(4) 1_545 2_665 ?
K11 K17 O25W 113(2) 2_665 2_665 ?
O3W K17 O25W 75(2) 1_545 2_665 ?
O64 K17 O25W 150(2) . 2_665 ?
O10W K17 O25W 91(3) 1_545 2_665 ?
O6W K17 O25W 127(2) . 2_665 ?
K14 K17 O25W 64(2) . 2_665 ?
O21W K17 O22W 116(3) 1_545 . ?
K11 K17 O22W 124.1(15) 2_665 . ?
O3W K17 O22W 74.5(10) 1_545 . ?
O64 K17 O22W 67.5(10) . . ?
O10W K17 O22W 59.7(12) 1_545 . ?
O6W K17 O22W 82.4(12) . . ?
K14 K17 O22W 137.0(12) . . ?
O25W K17 O22W 123(3) 2_665 . ?
O21W K17 K7 120(3) 1_545 . ?
K11 K17 K7 105.4(11) 2_665 . ?
O3W K17 K7 44.3(6) 1_545 . ?
O64 K17 K7 89.7(9) . . ?
O10W K17 K7 105.1(11) 1_545 . ?
O6W K17 K7 45.0(6) . . ?
K14 K17 K7 91.4(7) . . ?
O25W K17 K7 119(2) 2_665 . ?
O22W K17 K7 46.2(9) . . ?
O21W K17 K19 29(3) 1_545 . ?
K11 K17 K19 129.0(12) 2_665 . ?
O3W K17 K19 49.5(9) 1_545 . ?
O64 K17 K19 163.6(12) . . ?
O10W K17 K19 93.7(11) 1_545 . ?
O6W K17 K19 113.0(10) . . ?
K14 K17 K19 66.0(9) . . ?
O25W K17 K19 26(2) 2_665 . ?
O22W K17 K19 103.0(12) . . ?
K7 K17 K19 92.7(7) . . ?
O24W K18 O19W 100.7(18) 2_656 . ?
O24W K18 O38 107.2(18) 2_656 . ?
O19W K18 O38 147.6(11) . . ?
O24W K18 O9W 37.7(17) 2_656 . ?
O19W K18 O9W 102.9(11) . . ?
O38 K18 O9W 89.9(9) . . ?
O24W K18 O14 116.9(19) 2_656 1_455 ?
O19W K18 O14 67.1(7) . 1_455 ?
O38 K18 O14 85.5(8) . 1_455 ?
O9W K18 O14 82.9(9) . 1_455 ?
O24W K18 W11 78.2(16) 2_656 . ?
O19W K18 W11 166.3(11) . . ?
O38 K18 W11 29.1(4) . . ?
O9W K18 W11 67.8(8) . . ?
O14 K18 W11 101.0(7) 1_455 . ?
O24W K18 W10 134.5(18) 2_656 . ?
O19W K18 W10 123.2(9) . . ?
O38 K18 W10 27.4(3) . . ?
O9W K18 W10 113.1(9) . . ?
O14 K18 W10 75.3(6) 1_455 . ?
W11 K18 W10 56.3(4) . . ?
O24W K18 K3 146.5(19) 2_656 . ?
O19W K18 K3 70.8(6) . . ?
O38 K18 K3 93.4(7) . . ?
O9W K18 K3 172.1(11) . . ?
O14 K18 K3 90.3(6) 1_455 . ?
W11 K18 K3 117.6(7) . . ?
W10 K18 K3 68.4(4) . . ?
O24W K18 W4 143.5(19) 2_656 1_455 ?
O19W K18 W4 73.7(7) . 1_455 ?
O38 K18 W4 74.1(6) . 1_455 ?
O9W K18 W4 107.2(9) . 1_455 ?
O14 K18 W4 27.2(3) 1_455 1_455 ?
W11 K18 W4 98.9(6) . 1_455 ?
W10 K18 W4 54.8(4) . 1_455 ?
K3 K18 W4 67.0(4) . 1_455 ?
O24W K18 W14 83.9(18) 2_656 . ?
O19W K18 W14 73.4(7) . . ?
O38 K18 W14 125.1(9) . . ?
O9W K18 W14 120.8(9) . . ?
O14 K18 W14 137.8(8) 1_455 . ?
W11 K18 W14 119.8(7) . . ?
W10 K18 W14 117.4(7) . . ?
K3 K18 W14 62.6(4) . . ?
W4 K18 W14 126.2(6) 1_455 . ?
O24W K18 K4 77.1(16) 2_656 . ?
O19W K18 K4 26.4(4) . . ?
O38 K18 K4 152.1(9) . . ?
O9W K18 K4 77.0(8) . . ?
O14 K18 K4 68.6(5) 1_455 . ?
W11 K18 K4 144.4(7) . . ?
W10 K18 K4 141.0(7) . . ?
K3 K18 K4 97.0(5) . . ?
W4 K18 K4 86.2(5) 1_455 . ?
W14 K18 K4 82.5(5) . . ?
O24W K18 K7 64.6(17) 2_656 . ?
O19W K18 K7 135.1(9) . . ?
O38 K18 K7 73.5(6) . . ?
O9W K18 K7 89.9(8) . . ?
O14 K18 K7 157.9(8) 1_455 . ?
W11 K18 K7 57.0(4) . . ?
W10 K18 K7 88.6(5) . . ?
K3 K18 K7 97.9(6) . . ?
W4 K18 K7 143.2(7) 1_455 . ?
W14 K18 K7 63.3(4) . . ?
K4 K18 K7 130.0(6) . . ?
O12W K19 O25W 174(5) . 2_665 ?
O12W K19 O61 74(3) . . ?
O25W K19 O61 109(4) 2_665 . ?
O12W K19 O8W 114(4) . . ?
O25W K19 O8W 71(3) 2_665 . ?
O61 K19 O8W 113(2) . . ?
O12W K19 O20W 12(3) . 1_545 ?
O25W K19 O20W 163(4) 2_665 1_545 ?
O61 K19 O20W 71.8(18) . 1_545 ?
O8W K19 O20W 125(2) . 1_545 ?
O12W K19 O10 71(3) . 1_545 ?
O25W K19 O10 104(3) 2_665 1_545 ?
O61 K19 O10 111.8(17) . 1_545 ?
O8W K19 O10 134(2) . 1_545 ?
O20W K19 O10 62.1(17) 1_545 1_545 ?
O12W K19 O60 109(4) . . ?
O25W K19 O60 77(3) 2_665 . ?
O61 K19 O60 57.0(11) . . ?
O8W K19 O60 58.0(13) . . ?
O20W K19 O60 115(2) 1_545 . ?
O10 K19 O60 167(2) 1_545 . ?
O12W K19 K15 95(4) . 1_545 ?
O25W K19 K15 85(3) 2_665 1_545 ?
O61 K19 K15 156(2) . 1_545 ?
O8W K19 K15 51.1(12) . 1_545 ?
O20W K19 K15 101(2) 1_545 1_545 ?
O10 K19 K15 83.6(15) 1_545 1_545 ?
O60 K19 K15 108.9(16) . 1_545 ?
O12W K19 O7 96(3) . 1_545 ?
O25W K19 O7 79(3) 2_665 1_545 ?
O61 K19 O7 77.0(13) . 1_545 ?
O8W K19 O7 150(2) . 1_545 ?
O20W K19 O7 84.7(18) 1_545 1_545 ?
O10 K19 O7 52.5(9) 1_545 1_545 ?
O60 K19 O7 116.1(19) . 1_545 ?
K15 K19 O7 126.6(17) 1_545 1_545 ?
O12W K19 O21W 156(4) . 1_545 ?
O25W K19 O21W 20(3) 2_665 1_545 ?
O61 K19 O21W 97(2) . 1_545 ?
O8W K19 O21W 90(2) . 1_545 ?
O20W K19 O21W 145(3) 1_545 1_545 ?
O10 K19 O21W 94(2) 1_545 1_545 ?
O60 K19 O21W 83(2) . 1_545 ?
K15 K19 O21W 101(2) 1_545 1_545 ?
O7 K19 O21W 60(2) 1_545 1_545 ?
O12W K19 W16 88(4) . . ?
O25W K19 W16 97(3) 2_665 . ?
O61 K19 W16 30.7(6) . . ?
O8W K19 W16 82.3(14) . . ?
O20W K19 W16 91.3(19) 1_545 . ?
O10 K19 W16 142.3(17) 1_545 . ?
O60 K19 W16 27.3(6) . . ?
K15 K19 W16 130.2(16) 1_545 . ?
O7 K19 W16 102.1(14) 1_545 . ?
O21W K19 W16 95(2) 1_545 . ?
O12W K19 W2 93(3) . 1_545 ?
O25W K19 W2 81(3) 2_665 1_545 ?
O61 K19 W2 101.2(14) . 1_545 ?
O8W K19 W2 141.2(19) . 1_545 ?
O20W K19 W2 82.1(17) 1_545 1_545 ?
O10 K19 W2 29.7(6) 1_545 1_545 ?
O60 K19 W2 140.9(19) . 1_545 ?
K15 K19 W2 101.0(14) 1_545 1_545 ?
O7 K19 W2 26.6(5) 1_545 1_545 ?
O21W K19 W2 67(2) 1_545 1_545 ?
W16 K19 W2 128.5(15) . 1_545 ?
K10 K20 O5W 119(2) 2_656 . ?
K10 K20 K8 134(2) 2_656 . ?
O5W K20 K8 72.1(13) . . ?
K10 K20 O23 78.7(16) 2_656 2_666 ?
O5W K20 O23 139.1(18) . 2_666 ?
K8 K20 O23 70.3(10) . 2_666 ?
K10 K20 O66 84.5(17) 2_656 2_656 ?
O5W K20 O66 75.9(13) . 2_656 ?
K8 K20 O66 138.4(16) . 2_656 ?
O23 K20 O66 145.0(17) 2_666 2_656 ?
K10 K20 O9 113(2) 2_656 2_666 ?
O5W K20 O9 127.8(17) . 2_666 ?
K8 K20 O9 76.4(11) . 2_666 ?
O23 K20 O9 56.3(8) 2_666 2_666 ?
O66 K20 O9 104.4(12) 2_656 2_666 ?
K10 K20 K12 70.6(17) 2_656 2_666 ?
O5W K20 K12 136.3(16) . 2_666 ?
K8 K20 K12 134.6(15) . 2_666 ?
O23 K20 K12 83.2(12) 2_666 2_666 ?
O66 K20 K12 62.2(9) 2_656 2_666 ?
O9 K20 K12 58.2(8) 2_666 2_666 ?
K10 K20 O7 150(2) 2_656 2_666 ?
O5W K20 O7 76.0(12) . 2_666 ?
K8 K20 O7 73.7(10) . 2_666 ?
O23 K20 O7 107.9(13) 2_666 2_666 ?
O66 K20 O7 73.3(9) 2_656 2_666 ?
O9 K20 O7 55.6(8) 2_666 2_666 ?
K12 K20 O7 80.6(10) 2_666 2_666 ?
K10 K20 O53 61.5(13) 2_656 . ?
O5W K20 O53 88.5(14) . . ?
K8 K20 O53 75.8(10) . . ?
O23 K20 O53 67.1(9) 2_666 . ?
O66 K20 O53 129.4(14) 2_656 . ?
O9 K20 O53 122.5(13) 2_666 . ?
K12 K20 O53 127.0(14) 2_666 . ?
O7 K20 O53 148.8(15) 2_666 . ?
K10 K20 K16 40.3(13) 2_656 2_656 ?
O5W K20 K16 86.0(14) . 2_656 ?
K8 K20 K16 147.4(15) . 2_656 ?
O23 K20 K16 119.0(12) 2_666 2_656 ?
O66 K20 K16 51.6(7) 2_656 2_656 ?
O9 K20 K16 135.8(14) 2_666 2_656 ?
K12 K20 K16 77.8(10) 2_666 2_656 ?
O7 K20 K16 124.7(12) 2_666 2_656 ?
O53 K20 K16 79.9(9) . 2_656 ?
K10 K20 W2 137(2) 2_656 2_666 ?
O5W K20 W2 101.0(13) . 2_666 ?
K8 K20 W2 71.3(9) . 2_666 ?
O23 K20 W2 81.8(10) 2_666 2_666 ?
O66 K20 W2 89.9(9) 2_656 2_666 ?
O9 K20 W2 28.4(4) 2_666 2_666 ?
K12 K20 W2 68.9(8) 2_666 2_666 ?
O7 K20 W2 27.3(4) 2_666 2_666 ?
O53 K20 W2 140.7(12) . 2_666 ?
K16 K20 W2 138.2(11) 2_656 2_666 ?
K10 K20 W6 93.4(17) 2_656 2_666 ?
O5W K20 W6 141.8(16) . 2_666 ?
K8 K20 W6 70.6(9) . 2_666 ?
O23 K20 W6 23.4(5) 2_666 2_666 ?
O66 K20 W6 130.8(13) 2_656 2_666 ?
O9 K20 W6 32.9(5) 2_666 2_666 ?
K12 K20 W6 70.8(9) 2_666 2_666 ?
O7 K20 W6 86.0(9) 2_666 2_666 ?
O53 K20 W6 90.2(9) . 2_666 ?
K16 K20 W6 131.2(12) 2_656 2_666 ?
W2 K20 W6 59.1(6) 2_666 2_666 ?
K4 O1W K13 129.4(7) . 2_566 ?
K4 O1W K13 98.9(7) . . ?
K13 O1W K13 68.6(8) 2_566 . ?
K7 O3W K17 90.2(9) 1_565 1_565 ?
K7 O3W K14 114.4(7) 1_565 1_565 ?
K17 O3W K14 61.7(8) 1_565 1_565 ?
K4 O4W K5 93.7(7) . . ?
K20 O5W K8 59.2(12) . . ?
K20 O5W K7 151.3(15) . 2_656 ?
K8 O5W K7 103.2(8) . 2_656 ?
K20 O5W K10 25.3(10) . 2_656 ?
K8 O5W K10 77.3(7) . 2_656 ?
K7 O5W K10 174.7(10) 2_656 2_656 ?
K7 O6W K11 135.3(13) . 2_665 ?
K7 O6W K17 85.0(10) . . ?
K11 O6W K17 51.9(8) 2_665 . ?
K7 O6W K14 110.7(10) . . ?
K11 O6W K14 60.1(7) 2_665 . ?
K17 O6W K14 58.8(9) . . ?
O23W O7W K14 132(5) . . ?
O23W O7W K9 121(4) . 2_765 ?
K14 O7W K9 101(2) . 2_765 ?
O23W O7W K3 53(4) . . ?
K14 O7W K3 84.0(15) . . ?
K9 O7W K3 174.3(17) 2_765 . ?
K15 O8W K19 74.5(15) 1_545 . ?
O17W O9W K13 81.0(16) . . ?
O17W O9W K18 155.0(19) . . ?
K13 O9W K18 122.8(17) . . ?
O17W O9W K10 88.8(18) . 2_656 ?
K13 O9W K10 80.9(8) . 2_656 ?
K18 O9W K10 101.9(12) . 2_656 ?
O20W O12W K19 154(7) 1_545 . ?
K5 O13W K3 82.7(9) . . ?
K4 O14W K1 92.5(5) 2_666 2_666 ?
K6 O15W K12 115.4(15) 1_565 1_455 ?
K14 O16W K9 112.5(16) 2_665 1_455 ?
O9W O17W K13 69.1(14) . . ?
K16 O18W K6 112(5) . 1_655 ?
K16 O18W K10 53(3) . . ?
K6 O18W K10 153(4) 1_655 . ?
K4 O19W K18 124.0(8) . . ?
K4 O19W K5 102.5(6) . . ?
K18 O19W K5 127.1(8) . . ?
O12W O20W K19 15(4) 1_565 1_565 ?
O12W O20W K12 130(5) 1_565 . ?
K19 O20W K12 115(2) 1_565 . ?
O25W O21W K17 153(10) 2_675 1_565 ?
O25W O21W K14 84(8) 2_675 1_565 ?
K17 O21W K14 70(3) 1_565 1_565 ?
O25W O21W K19 41(7) 2_675 1_565 ?
K17 O21W K19 136(5) 1_565 1_565 ?
K14 O21W K19 89(3) 1_565 1_565 ?
K7 O22W K6 96.8(13) . . ?
K7 O22W K17 80.1(11) . . ?
K6 O22W K17 127.4(15) . . ?
K7 O22W K8 94.4(11) . 2_656 ?
K6 O22W K8 102.9(11) . 2_656 ?
K17 O22W K8 129.8(15) . 2_656 ?
O7W O23W K3 107(4) . . ?
K10 O24W K18 174(3) . 2_656 ?
K10 O24W K16 57.7(15) . . ?
K18 O24W K16 127(3) 2_656 . ?
O21W O25W K19 119(9) 2_675 2_665 ?
O21W O25W K17 16(6) 2_675 2_665 ?
K19 O25W K17 120(5) 2_665 2_665 ?
O21W O25W K14 73(8) 2_675 2_665 ?
K19 O25W K14 104(4) 2_665 2_665 ?
K17 O25W K14 57(2) 2_665 2_665 ?

loop_
_geom_bond_atom_site_label_1
_geom_bond_atom_site_label_2
_geom_bond_distance
_geom_bond_site_symmetry_2
_geom_bond_publ_flag
W1 O1 1.742(13) . ?
W1 O2 1.818(13) . ?
W1 O3 1.869(14) . ?
W1 O4 1.940(14) . ?
W1 O5 1.999(16) . ?
W1 O6 2.319(14) . ?
W1 K2 3.742(5) 2_665 ?
W1 K3 3.846(6) 2_665 ?
W2 O7 1.758(16) . ?
W2 O8 1.814(14) . ?
W2 O9 1.847(15) . ?
W2 O10 2.002(14) . ?
W2 O3 2.035(13) . ?
W2 O6 2.320(14) . ?
W2 K20 3.79(4) 2_666 ?
W2 K8 3.836(9) 2_666 ?
W2 K12 3.89(2) . ?
W2 K19 3.91(5) 1_565 ?
W3 O11 1.696(14) . ?
W3 O12 1.846(14) . ?
W3 O10 1.907(15) . ?
W3 O13 1.937(15) . ?
W3 O4 1.966(14) . ?
W3 O6 2.316(14) . ?
W3 K2 3.689(5) 2_665 ?
W3 K5 3.962(6) 1_655 ?
W3 K15 4.03(2) . ?
W4 O16 1.737(14) . ?
W4 O14 1.846(13) . ?
W4 O17 1.884(15) . ?
W4 O15 1.914(13) . ?
W4 O13 1.925(15) . ?
W4 O18 2.261(14) . ?
W4 K2 3.716(5) 2_665 ?
W4 K2 3.748(5) 1_655 ?
W4 K18 4.01(3) 1_655 ?
W4 K5 4.057(6) 1_655 ?
W5 O19 1.726(13) . ?
W5 O20 1.735(14) . ?
W5 O14 1.934(13) . ?
W5 O21 1.943(14) . ?
W5 O12 2.112(14) . ?
W5 O22 2.222(13) . ?
W5 K13 3.815(19) 1_655 ?
W5 K13 4.006(19) 2_666 ?
W5 K4 4.091(4) 1_655 ?
W6 O23 1.707(15) . ?
W6 O24 1.765(15) . ?
W6 O25 1.883(13) . ?
W6 O21 1.918(14) . ?
W6 O9 2.112(15) . ?
W6 O22 2.223(13) . ?
W6 K20 3.85(4) 2_666 ?
W6 K8 3.853(11) 2_666 ?
W6 K12 4.021(18) . ?
W6 K13 4.092(18) 2_666 ?
W7 O27 1.748(14) . ?
W7 O26 1.749(15) . ?
W7 O25 1.907(13) . ?
W7 O28 1.917(14) . ?
W7 O8 2.145(14) . ?
W7 O29 2.195(14) . ?
W7 W8 3.2357(12) . ?
W7 K8 3.784(9) 2_666 ?
W7 K4 3.859(5) . ?
W8 O30 1.700(13) . ?
W8 O31 1.756(14) . ?
W8 O28 1.903(15) . ?
W8 O32 1.936(15) . ?
W8 O2 2.072(14) . ?
W8 O29 2.313(14) . ?
W8 K1 3.770(6) . ?
W8 K4 3.775(4) . ?
W8 K5 3.915(6) . ?
W9 O33 1.691(15) . ?
W9 O32 1.871(15) . ?
W9 O5 1.881(15) . ?
W9 O15 1.930(13) . ?
W9 O34 1.968(14) . ?
W9 O18 2.273(12) . ?
W9 K2 3.682(5) 2_665 ?
W9 K3 3.746(5) 2_665 ?
W9 K1 3.855(6) . ?
W9 K2 4.054(5) 1_655 ?
W10 O35 1.728(15) . ?
W10 O36 1.858(14) . ?
W10 O38 1.862(13) . ?
W10 O37 1.912(13) . ?
W10 O17 1.976(16) 1_455 ?
W10 O39 2.267(14) . ?
W10 K2 3.665(5) . ?
W10 K18 3.91(3) . ?
W10 K11 3.933(19) 2_665 ?
W10 K15 3.95(2) 2_665 ?
W11 O40 1.690(14) . ?
W11 O41 1.781(17) . ?
W11 O42 1.901(14) . ?
W11 O38 1.946(14) . ?
W11 O43 1.993(16) . ?
W11 O44 2.288(14) . ?
W11 K6 3.819(8) . ?
W11 K18 3.91(3) . ?
W11 K16 4.004(17) 2_656 ?
W12 O45 1.731(14) . ?
W12 O46 1.773(16) . ?
W12 O47 1.892(16) . ?
W12 O42 1.963(15) 1_655 ?
W12 O48 2.001(15) . ?
W12 O44 2.312(14) 1_655 ?
W12 K6 3.617(7) 2_656 ?
W12 K16 3.650(16) . ?
W12 K6 3.893(8) 1_655 ?
W12 K8 3.913(10) . ?
W13 O49 1.717(15) . ?
W13 O53 1.750(17) . ?
W13 O47 1.889(15) . ?
W13 O50 1.922(14) . ?
W13 O51 2.048(15) . ?
W13 O52 2.277(13) . ?
W13 K7 3.732(9) . ?
W13 K10 3.79(2) 2_656 ?
W13 K20 4.10(4) . ?
W14 O55 1.735(14) . ?
W14 O54 1.761(16) . ?
W14 O50 1.909(14) . ?
W14 O56 1.947(15) . ?
W14 O57 2.086(14) . ?
W14 O52 2.226(14) . ?
W14 K1 3.908(6) . ?
W14 K14 4.02(2) . ?
W14 K18 4.05(3) . ?
W15 O58 1.691(14) . ?
W15 O56 1.841(15) . ?
W15 O34 1.868(14) . ?
W15 O37 1.924(14) 1_655 ?
W15 O59 1.983(13) . ?
W15 O39 2.291(13) 1_655 ?
W15 K9 3.855(9) 2_765 ?
W15 K1 3.937(6) . ?
W15 K2 4.074(5) 1_655 ?
W16 O60 1.718(15) . ?
W16 O57 1.829(14) . ?
W16 O59 1.869(12) . ?
W16 O61 1.903(15) . ?
W16 O62 2.010(15) . ?
W16 O63 2.287(16) . ?
W16 K19 3.67(5) . ?
W16 K14 3.813(18) . ?
W16 K9 3.888(8) 2_765 ?
W17 O64 1.751(15) . ?
W17 O65 1.855(15) . ?
W17 O62 1.878(15) 1_455 ?
W17 O43 1.883(15) . ?
W17 O36 1.990(13) . ?
W17 O63 2.318(15) 1_455 ?
W17 K11 3.820(16) 2_665 ?
W17 K6 3.851(7) . ?
W17 K15 4.13(2) 2_665 ?
W18 O66 1.718(15) . ?
W18 O51 1.855(14) . ?
W18 O48 1.857(14) . ?
W18 O61 1.991(15) . ?
W18 O65 2.051(15) 1_655 ?
W18 O63 2.312(15) . ?
W18 K16 3.651(12) . ?
W18 K6 4.070(7) 1_655 ?
Cu1 O41 1.958(15) 1_655 ?
Cu1 O46 1.999(14) . ?
Cu1 O69 2.005(15) . ?
Cu1 O67 2.033(15) . ?
Cu1 O68 2.210(17) . ?
Cu1 O44 2.325(14) 1_655 ?
Cu1 K8 3.873(9) . ?
Cu1 K1 4.036(6) . ?
Si1 O6 1.613(15) . ?
Si1 O29 1.617(15) . ?
Si1 O18 1.641(15) . ?
Si1 O22 1.645(13) . ?
Si1 K1 3.559(8) . ?
Si2 O39 1.607(13) 1_655 ?
Si2 O52 1.619(15) . ?
Si2 O44 1.623(14) 1_655 ?
Si2 O63 1.628(17) . ?
Si2 K1 3.927(9) . ?
O1 K11 2.711(19) . ?
O1 K3 3.012(15) 2_665 ?
O1 K14 3.09(2) 2_665 ?
O4 K2 2.717(15) 2_665 ?
O4 K15 2.91(2) . ?
O5 K2 2.709(14) 2_665 ?
O5 K3 2.988(14) 2_665 ?
O7 K20 3.13(4) 2_666 ?
O7 K19 3.38(6) 1_565 ?
O8 K8 3.342(16) 2_666 ?
O9 K12 2.88(2) . ?
O9 K20 2.95(4) 2_666 ?
O9 K8 3.420(17) 2_666 ?
O10 K19 2.90(5) 1_565 ?
O10 K12 3.26(3) . ?
O11 K9 2.874(16) . ?
O11 K5 3.010(16) 1_655 ?
O12 K12 3.41(2) . ?
O13 K2 2.689(14) 2_665 ?
O13 K5 3.362(16) 1_655 ?
O14 K18 3.35(3) 1_655 ?
O15 K2 2.634(14) 1_655 ?
O15 K2 2.851(14) 2_665 ?
O16 K3 2.740(16) 1_655 ?
O16 K5 3.066(15) 1_655 ?
O16 K2 3.259(15) 1_655 ?
O17 W10 1.976(16) 1_655 ?
O18 K1 3.104(14) . ?
O19 K13 3.18(2) 1_655 ?
O20 K4 2.421(14) 1_655 ?
O20 K13 3.08(2) 1_655 ?
O21 K13 2.73(2) 2_666 ?
O21 K12 3.07(2) . ?
O23 K20 2.78(4) 2_666 ?
O23 K10 2.94(2) 1_565 ?
O23 K8 3.08(2) 2_666 ?
O25 K8 3.227(17) 2_666 ?
O26 K8 2.910(17) 2_666 ?
O27 K4 2.459(15) . ?
O29 K1 3.121(15) . ?
O30 K5 2.774(15) . ?
O30 K9 3.397(19) 1_455 ?
O31 K4 2.384(14) . ?
O31 K1 2.844(16) . ?
O32 K1 3.122(14) . ?
O33 K5 2.828(16) 2_665 ?
O33 K3 2.852(16) 2_665 ?
O34 K1 2.857(14) . ?
O35 K3 2.763(16) . ?
O35 K2 3.045(15) . ?
O35 K11 3.14(2) 2_665 ?
O36 K11 3.04(2) 2_665 ?
O36 K15 3.08(3) 2_665 ?
O37 W15 1.924(14) 1_455 ?
O37 K2 2.597(13) . ?
O37 K15 3.15(3) 2_665 ?
O38 K18 2.99(3) . ?
O39 Si2 1.607(13) 1_455 ?
O39 W15 2.291(13) 1_455 ?
O39 K1 3.389(16) 1_455 ?
O40 K7 2.759(17) . ?
O40 K16 2.826(19) 2_656 ?
O41 Cu1 1.958(15) 1_455 ?
O42 W12 1.963(15) 1_455 ?
O42 K6 2.793(17) . ?
O42 K6 3.134(15) 2_556 ?
O43 K6 2.941(16) . ?
O44 Si2 1.623(14) 1_455 ?
O44 W12 2.312(14) 1_455 ?
O44 Cu1 2.325(14) 1_455 ?
O45 K16 2.76(2) . ?
O45 K7 2.840(16) 2_656 ?
O45 K6 2.959(17) 2_656 ?
O46 K8 2.854(18) . ?
O46 K6 3.286(16) 2_656 ?
O48 K16 2.830(19) . ?
O48 K6 3.017(16) 1_655 ?
O49 K7 2.827(19) . ?
O49 K16 3.02(3) 2_656 ?
O49 K10 3.27(3) 2_656 ?
O50 K7 3.007(17) . ?
O53 K10 2.80(2) 2_656 ?
O53 K20 3.18(4) . ?
O54 K1 2.892(19) . ?
O55 K3 2.647(16) . ?
O55 K14 2.96(3) . ?
O57 K14 3.08(2) . ?
O58 K5 2.903(15) 2_665 ?
O58 K9 2.909(17) 2_765 ?
O59 K9 2.997(14) 2_765 ?
O59 K15 3.20(3) 2_765 ?
O60 K19 2.91(6) . ?
O60 K14 3.07(3) . ?
O60 K9 3.142(17) 2_765 ?
O61 K19 2.81(6) . ?
O62 W17 1.878(15) 1_655 ?
O62 K15 3.25(2) 2_765 ?
O63 W17 2.318(15) 1_655 ?
O64 K17 2.89(3) . ?
O64 K11 2.96(2) 2_665 ?
O65 W18 2.052(15) 1_455 ?
O65 K6 3.057(17) . ?
O66 K20 2.79(4) 2_656 ?
O66 K16 2.911(19) . ?
O66 K12 2.98(3) 1_545 ?
O66 K10 3.09(3) . ?
O67 K1 2.865(16) . ?
O69 K8 3.120(18) . ?
O69 K1 3.164(16) . ?
K1 O2W 3.126(19) . ?
K1 O39 3.389(16) 1_655 ?
K1 O14W 3.425(18) 2_666 ?
K2 O15 2.634(14) 1_455 ?
K2 O13 2.689(14) 2_665 ?
K2 O5 2.709(14) 2_665 ?
K2 O4 2.717(15) 2_665 ?
K2 O15 2.851(14) 2_665 ?
K2 O16 3.259(15) 1_455 ?
K2 W9 3.682(5) 2_665 ?
K2 W3 3.689(5) 2_665 ?
K2 W4 3.716(5) 2_665 ?
K3 O23W 2.68(4) . ?
K3 O16 2.740(16) 1_455 ?
K3 O33 2.852(16) 2_665 ?
K3 O5 2.988(14) 2_665 ?
K3 O1 3.012(15) 2_665 ?
K3 O7W 3.20(7) . ?
K3 O13W 3.26(4) . ?
K3 W9 3.746(5) 2_665 ?
K3 W1 3.846(6) 2_665 ?
K4 O4W 2.353(18) . ?
K4 O14W 2.389(16) 2_666 ?
K4 O1W 2.401(15) . ?
K4 O20 2.421(14) 1_455 ?
K4 O19W 2.503(16) . ?
K4 W5 4.091(4) 1_455 ?
K4 K13 4.21(2) . ?
K4 K5 4.219(7) . ?
K5 O33 2.828(16) 2_665 ?
K5 O13W 2.86(3) . ?
K5 O19W 2.899(17) . ?
K5 O58 2.903(15) 2_665 ?
K5 O11 3.010(16) 1_455 ?
K5 O16 3.066(15) 1_455 ?
K5 O4W 3.35(2) . ?
K5 O13 3.362(16) 1_455 ?
K5 W3 3.962(6) 1_455 ?
K6 O18W 2.49(11) 1_455 ?
K6 O15W 2.89(4) 1_545 ?
K6 O45 2.959(17) 2_656 ?
K6 O48 3.017(16) 1_455 ?
K6 O22W 3.09(4) . ?
K6 O42 3.134(15) 2_556 ?
K6 O46 3.286(16) 2_656 ?
K6 K16 3.59(3) 1_455 ?
K6 W12 3.617(7) 2_656 ?
K7 O3W 2.72(2) 1_545 ?
K7 O6W 2.77(3) . ?
K7 O45 2.840(16) 2_656 ?
K7 O22W 2.85(4) . ?
K7 O5W 2.86(3) 2_656 ?
K7 K16 3.72(2) 2_656 ?
K7 K17 3.89(3) . ?
K8 K20 2.56(4) . ?
K8 O5W 2.84(3) . ?
K8 O26 2.910(17) 2_666 ?
K8 O23 3.08(2) 2_666 ?
K8 O22W 3.22(4) 2_656 ?
K8 O25 3.227(17) 2_666 ?
K8 O8 3.342(16) 2_666 ?
K8 O9 3.420(17) 2_666 ?
K8 W7 3.785(9) 2_666 ?
K8 W2 3.836(9) 2_666 ?
K9 O16W 2.85(5) 1_655 ?
K9 O58 2.909(17) 2_765 ?
K9 O11W 2.98(4) . ?
K9 O59 2.997(14) 2_765 ?
K9 O60 3.142(17) 2_765 ?
K9 O7W 3.17(7) 2_765 ?
K9 K15 3.26(3) . ?
K9 O30 3.397(19) 1_655 ?
K9 W15 3.855(9) 2_765 ?
K9 W16 3.888(8) 2_765 ?
K9 K5 4.095(12) 1_655 ?
K10 K20 1.64(4) 2_656 ?
K10 O24W 2.34(7) . ?
K10 K16 2.63(2) . ?
K10 O53 2.80(2) 2_656 ?
K10 K12 2.88(3) 1_545 ?
K10 O23 2.94(2) 1_545 ?
K10 O9W 3.23(4) 2_656 ?
K10 O49 3.27(3) 2_656 ?
K10 O18W 3.27(12) . ?
K10 O5W 3.36(4) 2_656 ?
K10 K13 3.75(3) 2_656 ?
K11 K17 2.56(3) 2_665 ?
K11 O6W 2.85(4) 2_665 ?
K11 O64 2.96(2) 2_665 ?
K11 O36 3.04(2) 2_665 ?
K11 O35 3.14(2) 2_665 ?
K11 K14 3.16(3) 2_665 ?
K11 K15 3.19(4) . ?
K11 W17 3.820(16) 2_665 ?
K11 W10 3.933(19) 2_665 ?
K11 K3 4.35(2) 2_665 ?
K11 K19 4.92(6) 1_565 ?
K12 K10 2.88(3) 1_565 ?
K12 O20W 2.94(7) . ?
K12 K20 2.98(4) 2_666 ?
K12 O66 2.98(3) 1_565 ?
K12 O15W 3.39(5) 1_655 ?
K12 K13 3.50(3) 2_666 ?
K13 O9W 2.50(3) . ?
K13 O17W 2.64(3) . ?
K13 O21 2.73(2) 2_666 ?
K13 O1W 2.73(3) 2_566 ?
K13 O20 3.08(2) 1_455 ?
K13 O1W 3.11(3) . ?
K13 O19 3.18(2) 1_455 ?
K13 K13 3.31(4) 2_566 ?
K13 K12 3.50(3) 2_666 ?
K13 K10 3.76(3) 2_656 ?
K13 W5 3.815(19) 1_455 ?
K13 W5 4.006(19) 2_666 ?
K14 O16W 2.70(5) 2_665 ?
K14 O7W 2.82(5) . ?
K14 O1 3.09(2) 2_665 ?
K14 K17 3.15(4) . ?
K14 K11 3.16(3) 2_665 ?
K14 O21W 3.24(11) 1_545 ?
K14 O3W 3.30(3) 1_545 ?
K14 O25W 3.37(13) 2_665 ?
K14 O6W 3.38(3) . ?
K15 O8W 2.73(5) 1_565 ?
K15 O36 3.08(3) 2_665 ?
K15 O37 3.15(3) 2_665 ?
K15 O59 3.20(3) 2_765 ?
K15 O62 3.25(2) 2_765 ?
K15 K19 3.38(6) 1_565 ?
K15 K2 3.93(3) 2_665 ?
K15 W10 3.95(2) 2_665 ?
K16 O18W 1.83(12) . ?
K16 O40 2.826(19) 2_656 ?
K16 O24W 2.98(7) . ?
K16 O49 3.02(3) 2_656 ?
K16 K6 3.59(3) 1_655 ?
K16 K20 3.66(4) 2_656 ?
K17 O21W 1.93(12) 1_545 ?
K17 K11 2.56(3) 2_665 ?
K17 O3W 2.78(3) 1_545 ?
K17 O10W 2.91(4) 1_545 ?
K17 O6W 2.99(4) . ?
K17 O25W 3.18(14) 2_665 ?
K17 O22W 3.18(5) . ?
K17 K19 4.97(7) . ?
K18 O24W 2.59(7) 2_656 ?
K18 O19W 2.78(3) . ?
K18 O9W 3.12(5) . ?
K18 O14 3.35(3) 1_455 ?
K18 W4 4.01(3) 1_455 ?
K19 O12W 1.65(9) . ?
K19 O25W 2.55(14) 2_665 ?
K19 O8W 2.85(6) . ?
K19 O20W 2.90(8) 1_545 ?
K19 O10 2.90(5) 1_545 ?
K19 K15 3.38(6) 1_545 ?
K19 O7 3.38(5) 1_545 ?
K19 O21W 3.41(13) 1_545 ?
K19 W2 3.91(5) 1_545 ?
K20 K10 1.64(4) 2_656 ?
K20 O5W 2.24(5) . ?
K20 O23 2.78(4) 2_666 ?
K20 O66 2.79(4) 2_656 ?
K20 O9 2.95(4) 2_666 ?
K20 K12 2.98(4) 2_666 ?
K20 O7 3.13(4) 2_666 ?
K20 K16 3.66(4) 2_656 ?
K20 W2 3.79(4) 2_666 ?
K20 W6 3.85(4) 2_666 ?
O1W K13 2.73(3) 2_566 ?
O3W K7 2.72(2) 1_565 ?
O3W K17 2.78(3) 1_565 ?
O3W K14 3.30(3) 1_565 ?
O5W K7 2.86(3) 2_656 ?
O5W K10 3.36(4) 2_656 ?
O6W K11 2.85(4) 2_665 ?
O7W O23W 1.13(6) . ?
O7W K9 3.17(7) 2_765 ?
O8W K15 2.73(4) 1_545 ?
O9W O17W 1.34(4) . ?
O9W K10 3.23(4) 2_656 ?
O10W K17 2.91(4) 1_565 ?
O12W O20W 1.33(8) 1_545 ?
O14W K4 2.389(16) 2_666 ?
O14W K1 3.425(18) 2_666 ?
O15W K6 2.89(4) 1_565 ?
O15W K12 3.39(5) 1_455 ?
O16W K14 2.70(5) 2_665 ?
O16W K9 2.85(5) 1_455 ?
O18W K6 2.49(11) 1_655 ?
O20W O12W 1.33(8) 1_565 ?
O20W K19 2.90(8) 1_565 ?
O21W O25W 1.33(15) 2_675 ?
O21W K17 1.93(12) 1_565 ?
O21W K14 3.24(11) 1_565 ?
O21W K19 3.41(13) 1_565 ?
O22W K8 3.22(4) 2_656 ?
O24W K18 2.59(7) 2_656 ?
O25W O21W 1.33(15) 2_675 ?
O25W K19 2.55(14) 2_665 ?
O25W K17 3.18(14) 2_665 ?
O25W K14 3.37(13) 2_665 ?
